data_7713422
loop_
_publ_author_name
'Zhao, Chen'
'Wang, Tingting'
'Liu, Xiaodong'
'Zhu, Zhenhua'
'Ying, Xu'
'Li, Xiao-Lei'
'Tang, Jinkui'

_publ_section_title
;
 Peroxido-bridged chiral double-decker dysprosium macrocycles
;
_journal_name_full 'Dalton Transactions'
_journal_paper_doi 10.1039/D3DT01540H
_journal_year 2023
_chemical_absolute_configuration ad
_chemical_formula_moiety 'C84 H68 Cl2 Dy2 N12 O2, 2(C24 H20 B), 6[CH3CN]'
_chemical_formula_sum 'C144 H126 B2 Cl2 Dy2 N18 O2'
_chemical_formula_weight 2558.14
_space_group_crystal_system orthorhombic
_space_group_IT_number 19
_space_group_name_Hall 'P 2ac 2ab'
_space_group_name_H-M_alt 'P 21 21 21'
_atom_sites_solution_hydrogens geom
_atom_sites_solution_primary dual
_audit_creation_date 2023-06-20
_audit_creation_method
;
Olex2 1.3
(compiled 2020.11.12 svn.r5f609507 for OlexSys, GUI svn.r6408)
;
_audit_update_record
;
2023-07-07 deposited with the CCDC.	2023-07-10 downloaded from the CCDC.
;
_cell_angle_alpha 90
_cell_angle_beta 90
_cell_angle_gamma 90
_cell_formula_units_Z 4
_cell_length_a 15.7450(3)
_cell_length_b 16.3240(4)
_cell_length_c 47.7781(12)
_cell_measurement_reflns_used 9749
_cell_measurement_temperature 180.0
_cell_measurement_theta_max 24.939
_cell_measurement_theta_min 2.205
_cell_volume 12280.0(5)
_computing_cell_refinement 'SAINT V8.40A (Bruker, 2019)'
_computing_data_collection 'SAINT V8.40A (Bruker, 2019)'
_computing_data_reduction 'SAINT V8.40A (Bruker, 2019)'
_computing_molecular_graphics 'Olex2 1.3 (Dolomanov et al., 2009)'
_computing_publication_material 'Olex2 1.3 (Dolomanov et al., 2009)'
_computing_structure_refinement 'SHELXL 2013/4 (Sheldrick, 2015)'
_computing_structure_solution 'SHELXT 2018/2 (Sheldrick, 2018)'
_diffrn_ambient_temperature 180.0
_diffrn_measured_fraction_theta_full 0.977
_diffrn_measured_fraction_theta_max 0.994
_diffrn_measurement_device_type 'CCD area detector'
_diffrn_measurement_method 'phi and omega scans'
_diffrn_radiation_monochromator graphite
_diffrn_radiation_type MoK\a
_diffrn_radiation_wavelength 0.71073
_diffrn_reflns_av_R_equivalents 0.0503
_diffrn_reflns_av_unetI/netI 0.0520
_diffrn_reflns_Laue_measured_fraction_full 0.977
_diffrn_reflns_Laue_measured_fraction_max 0.994
_diffrn_reflns_limit_h_max 18
_diffrn_reflns_limit_h_min -18
_diffrn_reflns_limit_k_max 19
_diffrn_reflns_limit_k_min -17
_diffrn_reflns_limit_l_max 54
_diffrn_reflns_limit_l_min -56
_diffrn_reflns_number 83424
_diffrn_reflns_point_group_measured_fraction_full 0.974
_diffrn_reflns_point_group_measured_fraction_max 0.991
_diffrn_reflns_theta_full 25.242
_diffrn_reflns_theta_max 25.086
_diffrn_reflns_theta_min 2.113
_diffrn_source_current 1.4
_diffrn_source_power 0.07
_diffrn_source_voltage 50.0
_exptl_absorpt_coefficient_mu 1.313
_exptl_absorpt_correction_T_max 0.7452
_exptl_absorpt_correction_T_min 0.6303
_exptl_absorpt_correction_type multi-scan
_exptl_absorpt_process_details
;
SADABS-2016/2 (Bruker,2016/2) was used for absorption correction.
wR2(int) was 0.1060 before and 0.0721 after correction.
The Ratio of minimum to maximum transmission is 0.8458.
The \l/2 correction factor is Not present.
;
_exptl_crystal_colour yellow
_exptl_crystal_colour_primary yellow
_exptl_crystal_density_diffrn 1.384
_exptl_crystal_description block
_exptl_crystal_F_000 5232
_exptl_crystal_preparation 'Magnetic properties'
_exptl_crystal_size_max 0.3
_exptl_crystal_size_mid 0.2
_exptl_crystal_size_min 0.2
_refine_diff_density_max 2.606
_refine_diff_density_min -1.011
_refine_diff_density_rms 0.093
_refine_ls_abs_structure_details
;
 Flack x determined using 7773 quotients [(I+)-(I-)]/[(I+)+(I-)]
 (Parsons and Flack (2004), Acta Cryst. A60, s61).
;
_refine_ls_abs_structure_Flack 0.010(4)
_refine_ls_extinction_method none
_refine_ls_goodness_of_fit_ref 1.032
_refine_ls_hydrogen_treatment constr
_refine_ls_matrix_type full
_refine_ls_number_parameters 1345
_refine_ls_number_reflns 21647
_refine_ls_number_restraints 18
_refine_ls_restrained_S_all 1.032
_refine_ls_R_factor_all 0.0577
_refine_ls_R_factor_gt 0.0438
_refine_ls_shift/su_max 0.001
_refine_ls_shift/su_mean 0.000
_refine_ls_structure_factor_coef Fsqd
_refine_ls_weighting_details 'w=1/[\s^2^(Fo^2^)+(0.0542P)^2^+22.3715P] where P=(Fo^2^+2Fc^2^)/3'
_refine_ls_weighting_scheme calc
_refine_ls_wR_factor_gt 0.1044
_refine_ls_wR_factor_ref 0.1149
_reflns_Friedel_coverage 0.832
_reflns_Friedel_fraction_full 0.971
_reflns_Friedel_fraction_max 0.989
_reflns_number_gt 18650
_reflns_number_total 21647
_reflns_threshold_expression 'I > 2\s(I)'
_cod_data_source_file d3dt01540h2.cif
_cod_data_source_block 4
_cod_database_code 7713422
_shelxl_version_number 2013-4
_shelx_space_group_comment
;
The symmetry employed for this shelxl refinement is uniquely defined
by the following loop, which should always be used as a source of
symmetry information in preference to the above space-group names.
They are only intended as comments.
;
_shelx_estimated_absorpt_t_max 0.779
_shelx_estimated_absorpt_t_min 0.694
_olex2_refinement_description
;
1. Rigid bond restraints
 C119, C15, C121, C61, C123, C31
 with sigma for 1-2 distances of 0.01 and sigma for 1-3 distances of 0.01
2. Uiso/Uaniso restraints and constraints
Uanis(C63) \\sim Ueq: with sigma of 0.01 and sigma for terminal atoms of 0.02
3.a Ternary CH refined with riding coordinates:
 C8(H8), C12(H12), C32(H32), C34(H34), C52(H52), C62(H62), C64(H64), C124(H124)
3.b Aromatic/amide H refined with riding coordinates:
 C1(H1), C4(H4), C10(H10), C14(H14), C16(H16), C22(H22), C38(H38), C40(H40),
 C42(H42), C44(H44), C46(H46), C54(H54), C58(H58), C60(H60), C68(H68), C70(H70),
  C74(H74), C82(H82), C84(H84), C86(H86), C88(H88), C90(H90), C94(H94),
 C98(H98), C100(H100), C102(H102), C104(H104), C106(H106), C108(H108),
 C110(H110), C112(H112), C114(H114), C116(H116), C118(H118), C120(H120),
 C122(H122), C126(H126), C128(H128), C132(H132), C33(H33), C67(H67), C17(H17),
 C69(H69), C35(H35), C71(H71), C9(H9), C37(H37), C75(H75), C19(H19), C77(H77),
 C39(H39), C79(H79), C5(H5), C81(H81), C41(H41), C83(H83), C85(H85), C87(H87),
 C11(H11), C89(H89), C45(H45), C91(H91), C23(H23), C93(H93), C47(H47), C95(H95),
  C3(H3), C97(H97), C49(H49), C99(H99), C25(H25), C101(H101), C51(H51),
 C103(H103), C13(H13), C105(H105), C53(H53), C107(H107), C27(H27), C109(H109),
 C55(H55), C111(H111), C7(H7), C113(H113), C57(H57), C115(H115), C29(H29),
 C117(H117), C59(H59), C119(H119), C15(H15), C121(H121), C123(H123), C31(H31),
 C125(H125), C63(H63), C127(H127), C2(H2), C65(H65), C131(H131)
3.c Fitted hexagon refined as free rotating group:
 C119(C15,C121,C61,C123,C31), C63(C127,C2,C129,C65,C131)
;
_smtbx_masks_special_details
;
A solvent mask was calculated and 512 electrons were 
found in a volume of 2388\%A^3^ in 2 voids per unit cell. 
This is consistent with the presence of 
6[CH3CN] per Formula Unit 
which account for 528 electrons 
per unit cell.
;
_smtbx_masks_void_probe_radius 1.2
_smtbx_masks_void_truncation_radius 1.2
_olex2_submission_special_instructions 'No special instructions were received'

loop_
_space_group_symop_operation_xyz
'x, y, z'
'-x+1/2, -y, z+1/2'
'-x, y+1/2, -z+1/2'
'x+1/2, -y+1/2, -z'

loop_
_atom_site_label
_atom_site_type_symbol
_atom_site_fract_x
_atom_site_fract_y
_atom_site_fract_z
_atom_site_U_iso_or_equiv
_atom_site_adp_type
_atom_site_occupancy
_atom_site_site_symmetry_order
_atom_site_calc_flag
_atom_site_refinement_flags_posn
_atom_site_refinement_flags_adp
_atom_site_refinement_flags_occupancy
_atom_site_disorder_assembly
_atom_site_disorder_group
Dy1 Dy 0.42937(2) 0.30055(2) 0.41672(2) 0.03113(10) Uani 1 1 d . . . . .
Dy2 Dy 0.46246(2) 0.33057(2) 0.32917(2) 0.03237(11) Uani 1 1 d . . . . .
Cl1 Cl 0.40795(17) 0.27206(16) 0.47063(5) 0.0525(6) Uani 1 1 d . . . . .
Cl2 Cl 0.48330(18) 0.3539(2) 0.27432(6) 0.0629(8) Uani 1 1 d . . . . .
O1 O 0.4861(4) 0.3427(4) 0.37559(11) 0.0355(14) Uani 1 1 d . . . . .
O2 O 0.4061(4) 0.2919(4) 0.37006(12) 0.0370(14) Uani 1 1 d . . . . .
N4 N 0.5507(4) 0.1911(4) 0.41160(14) 0.0311(16) Uani 1 1 d . . . . .
N12 N 0.4031(4) 0.4781(4) 0.33495(16) 0.0355(17) Uani 1 1 d . . . . .
N2 N 0.2684(4) 0.2559(4) 0.41450(16) 0.0321(15) Uani 1 1 d . . . . .
N8 N 0.3596(5) 0.2091(5) 0.31352(16) 0.0397(18) Uani 1 1 d . . . . .
N11 N 0.5691(5) 0.4542(4) 0.33212(15) 0.0346(15) Uani 1 1 d . . . . .
N10 N 0.6243(4) 0.3041(5) 0.31884(15) 0.0361(17) Uani 1 1 d . . . . .
N9 N 0.5198(4) 0.1786(4) 0.32696(15) 0.0349(16) Uani 1 1 d . . . . .
N6 N 0.4586(5) 0.4460(4) 0.43908(15) 0.0348(16) Uani 1 1 d . . . . .
N5 N 0.5854(4) 0.3346(4) 0.43588(14) 0.0336(15) Uani 1 1 d . . . . .
C1 C 0.5384(6) 0.1165(5) 0.4169(2) 0.0372(19) Uani 1 1 d . . . . .
H1 H 0.5850 0.0796 0.4174 0.045 Uiso 1 1 calc R U . . .
C4 C 0.2934(6) 0.2233(6) 0.2990(2) 0.043(2) Uani 1 1 d . . . . .
H4 H 0.2633 0.1796 0.2904 0.051 Uiso 1 1 calc R U . . .
N1 N 0.3102(4) 0.4137(4) 0.41453(16) 0.0308(15) Uani 1 1 d . . . . .
C6 C 0.7444(5) 0.3075(6) 0.43700(17) 0.0344(19) Uani 1 1 d . . . . .
C8 C 0.6389(5) 0.2248(5) 0.40802(18) 0.033(2) Uani 1 1 d . . . . .
H8 H 0.6373 0.2643 0.3920 0.040 Uiso 1 1 calc R U . . .
C10 C 0.5935(6) 0.1629(6) 0.31773(19) 0.040(2) Uani 1 1 d . . . . .
H10 H 0.6103 0.1077 0.3147 0.048 Uiso 1 1 calc R U . . .
C12 C 0.1973(5) 0.3139(5) 0.41059(18) 0.0328(19) Uani 1 1 d . . . . .
H12 H 0.1718 0.3250 0.4294 0.039 Uiso 1 1 calc R U . . .
C14 C 0.7368(6) 0.1576(7) 0.3747(2) 0.050(3) Uani 1 1 d . . . . .
H14 H 0.7161 0.1945 0.3609 0.060 Uiso 1 1 calc R U . . .
C16 C 0.3373(6) 0.5029(6) 0.3225(2) 0.038(2) Uani 1 1 d . . . . .
H16 H 0.3212 0.5589 0.3232 0.046 Uiso 1 1 calc R U . . .
C18 C 0.7069(5) 0.1624(6) 0.40164(19) 0.0350(19) Uani 1 1 d . . . . .
C20 C 0.9507(6) 0.6138(5) 0.2559(2) 0.043(2) Uani 1 1 d . . . . .
C22 C 0.7336(6) 0.2155(6) 0.3012(2) 0.049(3) Uani 1 1 d . . . . .
H22 H 0.7513 0.1615 0.2966 0.059 Uiso 1 1 calc R U . . .
C24 C 0.3982(6) 0.5016(5) 0.44110(19) 0.035(2) Uani 1 1 d . . . . .
N3 N 0.3916(5) 0.1440(4) 0.42001(18) 0.0396(18) Uani 1 1 d . . . . .
C26 C 0.6521(6) 0.2291(6) 0.3119(2) 0.038(2) Uani 1 1 d . . . . .
C28 C 0.5334(6) 0.4632(5) 0.45171(18) 0.039(2) Uani 1 1 d . . . . .
C30 C 0.1617(5) 0.4595(5) 0.3985(2) 0.039(2) Uani 1 1 d . . . . .
C32 C 0.4530(6) 0.5371(5) 0.35181(19) 0.0349(19) Uani 1 1 d . . . . .
H32 H 0.4573 0.5131 0.3710 0.042 Uiso 1 1 calc R U . . .
C34 C 0.6554(5) 0.2744(5) 0.43470(18) 0.0301(18) Uani 1 1 d . . . . .
H34 H 0.6471 0.2362 0.4508 0.036 Uiso 1 1 calc R U . . .
C36 C 0.2647(5) 0.3081(6) 0.29584(19) 0.040(2) Uani 1 1 d . . . . .
C38 C 0.7600(6) 0.3571(6) 0.3045(2) 0.047(2) Uani 1 1 d . . . . .
H38 H 0.7960 0.4034 0.3024 0.057 Uiso 1 1 calc R U . . .
C40 C 0.9147(7) 0.5957(6) 0.2303(2) 0.045(2) Uani 1 1 d . . . . .
H40 H 0.8546 0.5937 0.2286 0.054 Uiso 1 1 calc R U . . .
N7 N 0.3103(5) 0.3642(5) 0.30910(15) 0.0362(17) Uani 1 1 d . . . . .
C42 C 0.7757(6) 0.3624(6) 0.4179(2) 0.046(2) Uani 1 1 d . . . . .
H42 H 0.7409 0.3786 0.4026 0.055 Uiso 1 1 calc R U . . .
C44 C 0.7886(6) 0.2811(6) 0.2974(2) 0.050(3) Uani 1 1 d . . . . .
H44 H 0.8440 0.2733 0.2901 0.060 Uiso 1 1 calc R U . . .
C46 C 0.4349(6) -0.1929(6) 0.4654(2) 0.048(2) Uani 1 1 d . . . . .
H46 H 0.3856 -0.1867 0.4767 0.058 Uiso 1 1 calc R U . . .
C48 C 0.6787(6) 0.3666(6) 0.3149(2) 0.038(2) Uani 1 1 d . . . . .
C50 C 0.1279(5) 0.2792(5) 0.39187(19) 0.036(2) Uani 1 1 d . . . . .
C52 C 0.5434(6) 0.5387(5) 0.33998(18) 0.0353(19) Uani 1 1 d . . . . .
H52 H 0.5426 0.5725 0.3225 0.042 Uiso 1 1 calc R U . . .
C54 C 0.5996(6) 0.4015(5) 0.4492(2) 0.038(2) Uani 1 1 d . . . . .
H54 H 0.6536 0.4108 0.4575 0.045 Uiso 1 1 calc R U . . .
C56 C 0.7634(6) -0.1774(6) 0.4572(2) 0.043(2) Uani 1 1 d . . . . .
C58 C 0.6445(6) 0.4478(6) 0.3236(2) 0.041(2) Uani 1 1 d . . . . .
H58 H 0.6798 0.4949 0.3227 0.049 Uiso 1 1 calc R U . . .
C60 C 0.5130(5) -0.1745(6) 0.4759(2) 0.045(2) Uani 1 1 d . . . . .
H60 H 0.5161 -0.1564 0.4947 0.054 Uiso 1 1 calc R U . . .
C62 C 0.2311(5) 0.3944(5) 0.39915(19) 0.0335(19) Uani 1 1 d . . . . .
H62 H 0.2478 0.3840 0.3793 0.040 Uiso 1 1 calc R U . . .
C64 C 0.3824(6) 0.1205(5) 0.3150(2) 0.039(2) Uani 1 1 d . . . . .
H64 H 0.3974 0.1013 0.2957 0.046 Uiso 1 1 calc R U . . .
C66 C 0.5903(5) -0.1802(5) 0.46056(19) 0.038(2) Uani 1 1 d . . . . .
C68 C 0.6510(6) 0.6485(6) 0.3531(2) 0.044(2) Uani 1 1 d . . . . .
H68 H 0.6427 0.6734 0.3353 0.053 Uiso 1 1 calc R U . . .
C70 C 0.6744(7) -0.1704(8) 0.5323(2) 0.057(3) Uani 1 1 d . . . . .
H70 H 0.6744 -0.1124 0.5338 0.068 Uiso 1 1 calc R U . . .
C72 C 0.4125(5) 0.6210(5) 0.35531(19) 0.035(2) Uani 1 1 d . . . . .
C74 C 0.5797(6) -0.2086(6) 0.43365(19) 0.042(2) Uani 1 1 d . . . . .
H74 H 0.6285 -0.2140 0.4221 0.050 Uiso 1 1 calc R U . . .
C76 C 0.4523(6) 0.0867(5) 0.4223(2) 0.038(2) Uani 1 1 d . . . . .
C78 C 0.6797(6) -0.2050(6) 0.5054(2) 0.044(2) Uani 1 1 d . . . . .
C80 C 0.7930(6) 0.6405(6) 0.2776(2) 0.044(2) Uani 1 1 d . . . . .
C82 C 0.7079(7) 0.6810(6) 0.3721(3) 0.055(3) Uani 1 1 d . . . . .
H82 H 0.7376 0.7295 0.3670 0.066 Uiso 1 1 calc R U . . .
C84 C 0.2469(5) 0.1838(6) 0.4216(2) 0.044(2) Uani 1 1 d . . . . .
H84 H 0.1888 0.1710 0.4246 0.053 Uiso 1 1 calc R U . . .
C86 C 0.1399(7) 0.4948(6) 0.3734(2) 0.053(3) Uani 1 1 d . . . . .
H86 H 0.1709 0.4810 0.3570 0.064 Uiso 1 1 calc R U . . .
C88 C 0.5490(6) 0.5367(5) 0.46647(19) 0.040(2) Uani 1 1 d . . . . .
H88 H 0.6025 0.5467 0.4750 0.048 Uiso 1 1 calc R U . . .
C90 C 0.4285(6) -0.2208(6) 0.4382(2) 0.047(2) Uani 1 1 d . . . . .
H90 H 0.3747 -0.2337 0.4304 0.056 Uiso 1 1 calc R U . . .
C92 C 0.6063(6) 0.5786(6) 0.3604(2) 0.037(2) Uani 1 1 d . . . . .
C94 C 0.7962(6) 0.2877(7) 0.4598(2) 0.049(3) Uani 1 1 d . . . . .
H94 H 0.7754 0.2514 0.4737 0.059 Uiso 1 1 calc R U . . .
C96 C 0.3122(6) 0.1204(6) 0.4251(2) 0.045(3) Uani 1 1 d . . . . .
C98 C 0.7408(6) 0.1097(6) 0.4219(2) 0.045(2) Uani 1 1 d . . . . .
H98 H 0.7219 0.1132 0.4407 0.054 Uiso 1 1 calc R U . . .
C100 C 0.7972(8) 0.0991(8) 0.3675(3) 0.065(3) Uani 1 1 d . . . . .
H100 H 0.8172 0.0957 0.3488 0.078 Uiso 1 1 calc R U . . .
C102 C 0.1186(6) 0.4829(6) 0.4224(2) 0.044(2) Uani 1 1 d . . . . .
H102 H 0.1338 0.4594 0.4399 0.053 Uiso 1 1 calc R U . . .
C104 C 0.6693(7) -0.2160(8) 0.5565(2) 0.063(3) Uani 1 1 d . . . . .
H104 H 0.6649 -0.1894 0.5741 0.076 Uiso 1 1 calc R U . . .
C106 C 0.5012(6) -0.2296(6) 0.4225(2) 0.049(2) Uani 1 1 d . . . . .
H106 H 0.4977 -0.2502 0.4040 0.059 Uiso 1 1 calc R U . . .
C108 C -0.0140(6) 0.2252(6) 0.3854(3) 0.057(3) Uani 1 1 d . . . . .
H108 H -0.0683 0.2116 0.3927 0.069 Uiso 1 1 calc R U . . .
C110 C 0.5035(7) -0.0156(6) 0.3067(2) 0.054(3) Uani 1 1 d . . . . .
H110 H 0.4821 0.0090 0.2902 0.065 Uiso 1 1 calc R U . . .
C112 C 0.6569(7) 0.5808(9) 0.2656(2) 0.069(4) Uani 1 1 d . . . . .
H112 H 0.6241 0.5331 0.2620 0.082 Uiso 1 1 calc R U . . .
C114 C 0.8535(6) 0.5488(6) 0.3298(2) 0.048(2) Uani 1 1 d . . . . .
H114 H 0.8115 0.5898 0.3325 0.058 Uiso 1 1 calc R U . . .
C116 C 0.6128(8) -0.0017(6) 0.4835(2) 0.054(3) Uani 1 1 d . . . . .
H116 H 0.5593 -0.0212 0.4773 0.065 Uiso 1 1 calc R U . . .
C118 C 0.4834(7) 0.5943(6) 0.4681(2) 0.052(3) Uani 1 1 d . . . . .
H118 H 0.4915 0.6447 0.4777 0.063 Uiso 1 1 calc R U . . .
C120 C 0.8006(6) 0.0538(6) 0.4147(3) 0.057(3) Uani 1 1 d . . . . .
H120 H 0.8242 0.0191 0.4286 0.069 Uiso 1 1 calc R U . . .
C122 C 0.3120(8) 0.7069(9) 0.3788(3) 0.070(4) Uani 1 1 d . . . . .
H122 H 0.2699 0.7120 0.3929 0.084 Uiso 1 1 calc R U . . .
C124 C 0.4604(6) 0.1114(5) 0.3337(2) 0.042(2) Uani 1 1 d . . . . .
H124 H 0.4413 0.1195 0.3535 0.051 Uiso 1 1 calc R U . . .
C126 C 0.3170(6) 0.4821(6) 0.4270(2) 0.041(2) Uani 1 1 d . . . . .
H126 H 0.2710 0.5198 0.4274 0.049 Uiso 1 1 calc R U . . .
C128 C 0.7737(7) -0.1504(7) 0.4299(2) 0.054(3) Uani 1 1 d . . . . .
H128 H 0.7292 -0.1191 0.4219 0.064 Uiso 1 1 calc R U . . .
C130 C 0.4991(6) 0.0257(6) 0.3318(2) 0.048(2) Uani 1 1 d . . . . .
C132 C 0.4067(6) 0.5767(6) 0.4555(2) 0.046(2) Uani 1 1 d . . . . .
H132 H 0.3606 0.6142 0.4565 0.055 Uiso 1 1 calc R U . . .
C33 C 0.0484(5) 0.2596(6) 0.4027(2) 0.042(2) Uani 1 1 d . . . . .
H33 H 0.0363 0.2695 0.4219 0.051 Uiso 1 1 calc R U . . .
C67 C 0.8769(6) 0.3198(6) 0.4625(2) 0.052(3) Uani 1 1 d . . . . .
H67 H 0.9114 0.3047 0.4779 0.062 Uiso 1 1 calc R U . . .
C17 C 0.9660(9) 0.5796(7) 0.2061(2) 0.063(3) Uani 1 1 d . . . . .
H17 H 0.9405 0.5676 0.1885 0.076 Uiso 1 1 calc R U . . .
C69 C 0.6706(7) -0.3011(9) 0.5550(2) 0.063(3) Uani 1 1 d . . . . .
H69 H 0.6667 -0.3333 0.5715 0.075 Uiso 1 1 calc R U . . .
C35 C 0.6189(8) 0.0779(6) 0.4927(2) 0.059(3) Uani 1 1 d . . . . .
H35 H 0.5697 0.1117 0.4930 0.071 Uiso 1 1 calc R U . . .
C71 C 0.0040(7) 0.2116(7) 0.3580(3) 0.060(3) Uani 1 1 d . . . . .
H71 H -0.0384 0.1884 0.3463 0.072 Uiso 1 1 calc R U . . .
C9 C 0.8603(7) 0.4869(7) 0.3502(2) 0.052(3) Uani 1 1 d . . . . .
H9 H 0.8257 0.4875 0.3665 0.062 Uiso 1 1 calc R U . . .
C73 C 0.2859(6) 0.4424(6) 0.3068(2) 0.044(2) Uani 1 1 d . . . . .
C37 C 0.0800(9) 0.2298(7) 0.3470(3) 0.069(3) Uani 1 1 d . . . . .
H37 H 0.0905 0.2189 0.3278 0.082 Uiso 1 1 calc R U . . .
C75 C 0.1442(7) 0.2646(7) 0.3634(2) 0.054(3) Uani 1 1 d . . . . .
H75 H 0.1977 0.2781 0.3555 0.064 Uiso 1 1 calc R U . . .
C19 C 0.3543(7) 0.6319(7) 0.3757(2) 0.056(3) Uani 1 1 d . . . . .
H19 H 0.3418 0.5882 0.3882 0.067 Uiso 1 1 calc R U . . .
C77 C 0.7237(7) 0.6479(7) 0.3972(2) 0.057(3) Uani 1 1 d . . . . .
H77 H 0.7640 0.6717 0.4096 0.068 Uiso 1 1 calc R U . . .
C39 C 0.6802(6) -0.2917(7) 0.5052(2) 0.052(3) Uani 1 1 d . . . . .
H39 H 0.6824 -0.3195 0.4877 0.063 Uiso 1 1 calc R U . . .
C79 C 1.0395(7) 0.6134(7) 0.2570(2) 0.059(3) Uani 1 1 d . . . . .
H79 H 1.0668 0.6233 0.2744 0.071 Uiso 1 1 calc R U . . .
C5 C 0.6776(7) -0.3371(7) 0.5295(2) 0.056(3) Uani 1 1 d . . . . .
H5 H 0.6808 -0.3952 0.5283 0.068 Uiso 1 1 calc R U . . .
C81 C 0.7423(6) 0.5739(7) 0.2707(2) 0.052(3) Uani 1 1 d . . . . .
H81 H 0.7679 0.5213 0.2695 0.062 Uiso 1 1 calc R U . . .
C41 C 0.6967(9) 0.1096(8) 0.5017(2) 0.067(4) Uani 1 1 d . . . . .
H41 H 0.7004 0.1642 0.5085 0.080 Uiso 1 1 calc R U . . .
C83 C 0.0310(7) 0.5738(7) 0.3963(3) 0.070(4) Uani 1 1 d . . . . .
H83 H -0.0135 0.6131 0.3958 0.084 Uiso 1 1 calc R U . . .
C21 C 0.9047(6) 0.5539(6) 0.3059(2) 0.041(2) Uani 1 1 d . . . . .
C85 C 0.7489(7) 0.7159(7) 0.2780(2) 0.058(3) Uani 1 1 d . . . . .
H85 H 0.7801 0.7638 0.2826 0.070 Uiso 1 1 calc R U . . .
C43 C 0.6829(7) -0.0556(6) 0.4830(2) 0.048(2) Uani 1 1 d . . . . .
C87 C 0.2162(7) 0.4676(7) 0.2907(2) 0.056(3) Uani 1 1 d . . . . .
H87 H 0.2013 0.5238 0.2893 0.067 Uiso 1 1 calc R U . . .
C11 C 0.9593(6) 0.4883(6) 0.3031(2) 0.047(2) Uani 1 1 d . . . . .
H11 H 0.9948 0.4871 0.2870 0.057 Uiso 1 1 calc R U . . .
C89 C 0.4371(6) 0.0044(6) 0.4287(2) 0.050(3) Uani 1 1 d . . . . .
H89 H 0.4816 -0.0349 0.4288 0.060 Uiso 1 1 calc R U . . .
C45 C 0.8326(8) -0.2190(10) 0.4672(3) 0.091(5) Uani 1 1 d . . . . .
H45 H 0.8302 -0.2391 0.4859 0.109 Uiso 1 1 calc R U . . .
C91 C 0.0543(6) 0.5395(6) 0.4213(3) 0.059(3) Uani 1 1 d . . . . .
H91 H 0.0257 0.5551 0.4380 0.071 Uiso 1 1 calc R U . . .
C23 C 0.6655(8) 0.7242(10) 0.2722(2) 0.069(4) Uani 1 1 d . . . . .
H23 H 0.6396 0.7768 0.2726 0.082 Uiso 1 1 calc R U . . .
C93 C 0.6211(7) 0.5428(7) 0.3861(2) 0.050(3) Uani 1 1 d . . . . .
H93 H 0.5917 0.4942 0.3912 0.060 Uiso 1 1 calc R U . . .
C47 C 0.6184(8) 0.6561(11) 0.2656(2) 0.080(5) Uani 1 1 d . . . . .
H47 H 0.5598 0.6611 0.2611 0.096 Uiso 1 1 calc R U . . .
C95 C 0.2896(6) 0.0402(6) 0.4326(3) 0.068(4) Uani 1 1 d . . . . .
H95 H 0.2320 0.0259 0.4360 0.082 Uiso 1 1 calc R U . . .
C3 C 0.4307(7) 0.6864(6) 0.3383(2) 0.058(3) Uani 1 1 d . . . . .
H3 H 0.4718 0.6812 0.3238 0.070 Uiso 1 1 calc R U . . .
C97 C 0.1939(6) 0.3258(7) 0.2795(2) 0.051(3) Uani 1 1 d . . . . .
H97 H 0.1630 0.2833 0.2705 0.061 Uiso 1 1 calc R U . . .
C49 C 0.8277(8) 0.0469(8) 0.3871(3) 0.071(4) Uani 1 1 d . . . . .
H49 H 0.8675 0.0058 0.3821 0.085 Uiso 1 1 calc R U . . .
C99 C 0.9072(6) 0.3738(7) 0.4427(2) 0.052(3) Uani 1 1 d . . . . .
H99 H 0.9625 0.3963 0.4445 0.063 Uiso 1 1 calc R U . . .
C25 C 0.7684(9) 0.0606(7) 0.5005(2) 0.066(3) Uani 1 1 d . . . . .
H25 H 0.8222 0.0816 0.5060 0.080 Uiso 1 1 calc R U . . .
C101 C 0.7606(7) -0.0196(7) 0.4911(2) 0.058(3) Uani 1 1 d . . . . .
H101 H 0.8105 -0.0521 0.4901 0.069 Uiso 1 1 calc R U . . .
C51 C 0.8454(7) -0.1664(7) 0.4135(2) 0.057(3) Uani 1 1 d . . . . .
H51 H 0.8477 -0.1485 0.3946 0.068 Uiso 1 1 calc R U . . .
C103 C 0.0719(8) 0.5516(7) 0.3716(3) 0.067(3) Uani 1 1 d . . . . .
H103 H 0.0549 0.5737 0.3541 0.080 Uiso 1 1 calc R U . . .
C13 C 0.9120(8) -0.2081(9) 0.4251(3) 0.080(4) Uani 1 1 d . . . . .
H13 H 0.9614 -0.2188 0.4143 0.096 Uiso 1 1 calc R U . . .
C105 C 0.5660(11) -0.1305(8) 0.3290(4) 0.095(5) Uani 1 1 d . . . . .
H105 H 0.5884 -0.1845 0.3282 0.114 Uiso 1 1 calc R U . . .
B1 B 0.8954(7) 0.6324(7) 0.2844(2) 0.041(2) Uani 1 1 d . . . . .
C53 C 0.8573(6) 0.3949(6) 0.4202(2) 0.048(2) Uani 1 1 d . . . . .
H53 H 0.8782 0.4315 0.4064 0.057 Uiso 1 1 calc R U . . .
C107 C 1.0886(7) 0.5991(8) 0.2336(3) 0.067(3) Uani 1 1 d . . . . .
H107 H 1.1487 0.6014 0.2352 0.081 Uiso 1 1 calc R U . . .
C27 C 0.9663(7) 0.4248(7) 0.3217(2) 0.053(3) Uani 1 1 d . . . . .
H27 H 1.0041 0.3808 0.3179 0.064 Uiso 1 1 calc R U . . .
C109 C 0.3535(7) -0.0172(7) 0.4350(3) 0.077(4) Uani 1 1 d . . . . .
H109 H 0.3407 -0.0713 0.4409 0.092 Uiso 1 1 calc R U . . .
C55 C 0.3291(8) 0.7721(8) 0.3624(3) 0.070(4) Uani 1 1 d . . . . .
H55 H 0.3010 0.8231 0.3649 0.084 Uiso 1 1 calc R U . . .
C111 C 0.9191(7) 0.4248(7) 0.3457(2) 0.059(3) Uani 1 1 d . . . . .
H111 H 0.9264 0.3827 0.3593 0.071 Uiso 1 1 calc R U . . .
C7 C 0.3876(8) 0.7616(7) 0.3424(3) 0.078(4) Uani 1 1 d . . . . .
H7 H 0.4008 0.8064 0.3305 0.093 Uiso 1 1 calc R U . . .
C113 C 0.5270(11) -0.0134(7) 0.3554(3) 0.085(4) Uani 1 1 d . . . . .
H113 H 0.5228 0.0137 0.3729 0.102 Uiso 1 1 calc R U . . .
B2 B 0.6787(7) -0.1536(7) 0.4764(2) 0.042(3) Uani 1 1 d . . . . .
C57 C 0.9075(9) -0.2337(12) 0.4516(4) 0.114(7) Uani 1 1 d . . . . .
H57 H 0.9541 -0.2616 0.4599 0.136 Uiso 1 1 calc R U . . .
C115 C 0.6790(7) 0.5774(7) 0.4047(2) 0.054(3) Uani 1 1 d . . . . .
H115 H 0.6880 0.5530 0.4225 0.065 Uiso 1 1 calc R U . . .
C29 C 1.0541(8) 0.5821(8) 0.2089(3) 0.066(3) Uani 1 1 d . . . . .
H29 H 1.0894 0.5716 0.1931 0.080 Uiso 1 1 calc R U . . .
C117 C 0.5606(13) -0.0901(9) 0.3544(3) 0.107(6) Uani 1 1 d . . . . .
H117 H 0.5802 -0.1157 0.3710 0.128 Uiso 1 1 calc R U . . .
C59 C 0.5393(9) -0.0928(8) 0.3057(3) 0.081(4) Uani 1 1 d . . . . .
H59 H 0.5451 -0.1197 0.2882 0.097 Uiso 1 1 calc R U . . .
C119 C 0.9899(6) 0.8677(4) 0.3210(2) 0.095(5) Uani 1 1 d G U . . .
H119 H 1.0090 0.9184 0.3284 0.115 Uiso 1 1 calc R U . . .
C15 C 0.9860(6) 0.8565(4) 0.29215(19) 0.083(4) Uani 1 1 d G U . . .
H15 H 1.0025 0.8995 0.2799 0.100 Uiso 1 1 calc R U . . .
C121 C 0.9581(5) 0.7823(4) 0.28124(13) 0.065(3) Uani 1 1 d G U . . .
H121 H 0.9554 0.7746 0.2616 0.078 Uiso 1 1 calc R U . . .
C61 C 0.9341(5) 0.7193(3) 0.29915(15) 0.052(2) Uani 1 1 d G U . . .
C123 C 0.9380(6) 0.7305(4) 0.32796(14) 0.072(3) Uani 1 1 d G U . . .
H123 H 0.9216 0.6874 0.3402 0.087 Uiso 1 1 calc R U . . .
C31 C 0.9659(7) 0.8047(5) 0.33887(14) 0.107(5) Uani 1 1 d G U . . .
H31 H 0.9686 0.8123 0.3586 0.129 Uiso 1 1 calc R U . . .
C125 C 0.1694(6) 0.4076(7) 0.2767(3) 0.059(3) Uani 1 1 d . . . . .
H125 H 0.1219 0.4222 0.2655 0.071 Uiso 1 1 calc R U . . .
C63 C 0.1812(5) -0.0296(5) 0.3477(2) 0.082(4) Uani 1 1 d G U . . .
H63 H 0.1372 -0.0629 0.3552 0.099 Uiso 1 1 calc R U . . .
C127 C 0.2154(5) -0.0472(4) 0.3216(2) 0.082(4) Uani 1 1 d G . . . .
H127 H 0.1948 -0.0926 0.3112 0.098 Uiso 1 1 calc R U . . .
C2 C 0.2799(5) 0.0015(5) 0.31074(15) 0.072(4) Uani 1 1 d G . . . .
H2 H 0.3033 -0.0105 0.2929 0.087 Uiso 1 1 calc R U . . .
C129 C 0.3100(4) 0.0679(4) 0.32599(15) 0.048(2) Uani 1 1 d G . . . .
C65 C 0.2758(5) 0.0856(4) 0.35212(15) 0.066(3) Uani 1 1 d G . . . .
H65 H 0.2964 0.1310 0.3625 0.079 Uiso 1 1 calc R U . . .
C131 C 0.2114(5) 0.0368(6) 0.36300(15) 0.087(4) Uani 1 1 d G . . . .
H131 H 0.1880 0.0489 0.3809 0.105 Uiso 1 1 calc R U . . .

loop_
_atom_site_aniso_label
_atom_site_aniso_U_11
_atom_site_aniso_U_22
_atom_site_aniso_U_33
_atom_site_aniso_U_23
_atom_site_aniso_U_13
_atom_site_aniso_U_12
Dy1 0.03050(19) 0.0297(2) 0.0332(2) 0.00175(17) -0.00012(17) -0.00059(16)
Dy2 0.0333(2) 0.0328(2) 0.0310(2) 0.00045(17) -0.00051(18) -0.00071(17)
Cl1 0.0659(17) 0.0548(15) 0.0369(13) 0.0054(11) 0.0059(11) -0.0065(12)
Cl2 0.0601(17) 0.087(2) 0.0413(14) 0.0062(13) -0.0039(12) -0.0058(14)
O1 0.039(3) 0.048(4) 0.020(3) 0.002(3) -0.001(2) -0.012(3)
O2 0.036(3) 0.043(4) 0.032(3) 0.005(3) 0.002(2) -0.006(3)
N4 0.021(3) 0.032(4) 0.040(4) -0.001(3) -0.006(3) 0.001(3)
N12 0.034(4) 0.028(4) 0.045(5) -0.004(3) 0.000(3) 0.000(3)
N2 0.029(3) 0.032(4) 0.035(4) 0.001(3) 0.000(3) -0.003(3)
N8 0.048(4) 0.035(4) 0.036(4) 0.001(4) -0.006(4) -0.004(4)
N11 0.032(4) 0.034(4) 0.037(4) -0.001(3) -0.002(4) 0.004(3)
N10 0.034(4) 0.038(4) 0.037(4) 0.001(3) -0.004(3) 0.000(3)
N9 0.041(4) 0.026(4) 0.038(4) -0.001(3) -0.003(3) -0.001(3)
N6 0.037(4) 0.029(4) 0.038(4) 0.000(3) -0.004(3) 0.000(3)
N5 0.032(4) 0.032(4) 0.037(4) 0.005(3) 0.000(3) 0.001(3)
C1 0.033(4) 0.029(5) 0.050(5) 0.002(4) -0.004(5) 0.008(4)
C4 0.039(5) 0.037(6) 0.052(6) -0.003(4) -0.005(5) -0.009(4)
N1 0.031(3) 0.024(4) 0.037(4) 0.000(3) -0.003(3) -0.001(3)
C6 0.032(4) 0.039(5) 0.032(5) 0.003(4) 0.000(4) 0.004(4)
C8 0.037(4) 0.031(5) 0.032(5) 0.003(4) -0.002(4) -0.002(4)
C10 0.050(6) 0.027(5) 0.043(5) -0.007(4) 0.002(4) 0.006(4)
C12 0.029(4) 0.029(5) 0.041(5) -0.004(4) -0.001(3) -0.001(3)
C14 0.047(6) 0.063(7) 0.040(5) -0.003(5) -0.003(4) -0.010(5)
C16 0.037(5) 0.028(5) 0.048(6) -0.004(4) -0.006(4) 0.008(4)
C18 0.023(4) 0.037(5) 0.045(5) -0.004(4) 0.009(4) 0.002(4)
C20 0.046(6) 0.035(5) 0.049(6) 0.010(4) -0.003(5) -0.004(4)
C22 0.044(5) 0.044(6) 0.060(7) -0.003(5) 0.014(5) 0.006(5)
C24 0.040(5) 0.030(5) 0.036(5) 0.003(4) -0.001(4) 0.003(4)
N3 0.038(4) 0.023(4) 0.058(5) 0.002(4) -0.003(4) 0.004(3)
C26 0.038(5) 0.031(5) 0.046(5) -0.007(4) 0.003(4) 0.003(4)
C28 0.047(5) 0.033(5) 0.036(5) -0.003(4) -0.002(4) 0.002(4)
C30 0.029(4) 0.031(5) 0.057(6) -0.003(4) -0.008(4) 0.006(4)
C32 0.041(5) 0.025(4) 0.039(5) 0.000(4) -0.001(4) 0.002(4)
C34 0.021(4) 0.029(5) 0.040(5) 0.003(4) 0.001(4) 0.003(3)
C36 0.035(5) 0.042(6) 0.043(5) -0.005(4) -0.003(4) -0.006(4)
C38 0.040(5) 0.043(6) 0.058(7) -0.005(5) 0.005(5) 0.003(4)
C40 0.049(6) 0.042(6) 0.044(6) 0.011(4) -0.002(5) 0.008(4)
N7 0.036(4) 0.040(4) 0.032(4) -0.001(3) -0.003(3) 0.007(3)
C42 0.060(6) 0.041(5) 0.038(5) 0.004(5) -0.001(5) 0.003(4)
C44 0.040(5) 0.042(6) 0.069(7) -0.001(5) 0.004(5) 0.001(4)
C46 0.046(5) 0.036(5) 0.064(6) 0.018(5) 0.009(5) 0.006(4)
C48 0.045(5) 0.032(5) 0.038(5) 0.005(4) 0.005(4) 0.006(4)
C50 0.036(5) 0.030(5) 0.043(5) -0.004(4) -0.008(4) -0.003(4)
C52 0.040(5) 0.029(4) 0.037(5) -0.006(4) 0.007(4) -0.002(4)
C54 0.037(5) 0.032(5) 0.044(5) -0.004(4) -0.005(4) 0.000(4)
C56 0.040(5) 0.042(6) 0.047(6) 0.003(4) -0.005(4) -0.007(4)
C58 0.046(5) 0.033(5) 0.044(6) -0.005(4) 0.001(5) -0.010(4)
C60 0.036(5) 0.042(6) 0.057(6) -0.004(5) 0.009(4) 0.001(4)
C62 0.033(4) 0.030(5) 0.038(5) 0.004(4) 0.006(4) 0.005(4)
C64 0.046(5) 0.029(5) 0.040(5) 0.003(4) -0.006(4) -0.004(4)
C66 0.036(5) 0.025(5) 0.051(5) -0.001(4) -0.010(4) 0.003(3)
C68 0.046(5) 0.031(5) 0.057(6) 0.000(4) -0.006(5) -0.003(4)
C70 0.060(6) 0.056(7) 0.055(7) 0.007(6) -0.006(5) -0.003(6)
C72 0.033(5) 0.034(5) 0.038(5) 0.001(4) -0.003(4) 0.002(4)
C74 0.044(5) 0.038(5) 0.043(5) -0.001(4) -0.002(4) 0.001(4)
C76 0.041(5) 0.020(4) 0.054(6) 0.006(4) 0.004(4) -0.005(4)
C78 0.041(5) 0.046(6) 0.044(5) -0.005(5) -0.007(4) -0.003(4)
C80 0.040(5) 0.053(6) 0.039(5) 0.004(4) 0.001(4) 0.006(4)
C82 0.048(6) 0.029(6) 0.088(9) -0.003(5) 0.009(6) -0.007(4)
C84 0.020(4) 0.044(6) 0.069(7) 0.011(5) -0.004(4) -0.001(4)
C86 0.054(6) 0.043(6) 0.062(7) 0.001(5) -0.010(5) 0.016(5)
C88 0.039(5) 0.035(5) 0.047(5) -0.001(4) -0.009(4) -0.012(4)
C90 0.037(5) 0.036(5) 0.066(7) 0.004(5) -0.008(5) 0.003(4)
C92 0.036(5) 0.032(5) 0.044(5) 0.000(4) 0.000(4) -0.003(4)
C94 0.036(5) 0.051(6) 0.062(7) 0.013(5) 0.005(5) -0.013(5)
C96 0.035(5) 0.025(5) 0.075(8) 0.015(5) -0.005(5) -0.002(4)
C98 0.042(5) 0.043(6) 0.051(6) 0.009(5) -0.001(5) 0.003(4)
C100 0.056(7) 0.077(9) 0.062(8) -0.013(7) 0.016(6) 0.002(6)
C102 0.041(5) 0.039(5) 0.053(6) 0.000(4) -0.002(5) 0.003(4)
C104 0.065(7) 0.078(9) 0.046(6) 0.001(6) 0.001(5) 0.008(6)
C106 0.048(5) 0.046(6) 0.053(6) -0.007(5) -0.007(5) -0.002(4)
C108 0.034(5) 0.041(6) 0.097(9) -0.003(6) -0.009(6) -0.003(4)
C110 0.059(6) 0.044(6) 0.060(7) -0.020(5) 0.001(5) 0.003(5)
C112 0.050(7) 0.111(11) 0.045(7) 0.014(7) 0.002(5) -0.014(7)
C114 0.038(5) 0.052(6) 0.055(6) 0.006(5) -0.002(5) 0.005(4)
C116 0.072(7) 0.039(6) 0.051(6) -0.009(5) 0.001(5) -0.008(5)
C118 0.058(7) 0.031(5) 0.069(7) -0.009(5) -0.020(5) 0.003(4)
C120 0.048(6) 0.039(6) 0.085(9) 0.011(6) 0.002(6) 0.013(4)
C122 0.068(8) 0.075(9) 0.067(8) -0.019(7) 0.002(6) 0.027(7)
C124 0.046(5) 0.037(5) 0.043(5) -0.006(4) -0.001(5) -0.004(4)
C126 0.037(5) 0.042(6) 0.043(6) 0.006(4) -0.001(4) 0.003(4)
C128 0.052(6) 0.050(7) 0.058(7) -0.002(5) 0.006(5) -0.001(5)
C130 0.048(5) 0.039(5) 0.057(7) 0.005(5) -0.013(5) -0.008(4)
C132 0.046(6) 0.031(5) 0.060(6) -0.004(4) -0.005(5) 0.000(4)
C33 0.029(5) 0.040(5) 0.058(6) 0.002(4) -0.006(4) 0.004(4)
C67 0.040(5) 0.055(7) 0.062(7) 0.014(5) -0.006(5) 0.006(5)
C17 0.086(8) 0.051(6) 0.053(7) 0.007(5) 0.012(7) 0.002(6)
C69 0.053(6) 0.080(9) 0.056(7) 0.028(7) 0.005(5) 0.008(6)
C35 0.087(8) 0.037(6) 0.055(7) 0.010(5) 0.008(6) 0.011(6)
C71 0.056(6) 0.038(6) 0.087(9) -0.010(6) -0.009(6) -0.006(5)
C9 0.049(6) 0.055(7) 0.051(6) 0.011(5) 0.004(5) 0.012(5)
C73 0.035(5) 0.047(6) 0.050(6) -0.007(5) -0.012(4) 0.003(4)
C37 0.083(9) 0.058(7) 0.065(8) -0.007(6) -0.023(7) -0.006(7)
C75 0.055(6) 0.049(6) 0.057(7) -0.011(5) -0.003(5) -0.015(5)
C19 0.067(7) 0.058(7) 0.042(6) 0.005(5) 0.005(5) 0.014(6)
C77 0.062(7) 0.048(7) 0.061(7) -0.017(5) -0.010(6) -0.007(5)
C39 0.051(6) 0.056(7) 0.050(6) 0.003(5) 0.003(5) 0.006(5)
C79 0.041(5) 0.081(8) 0.054(7) 0.013(6) 0.007(5) -0.004(6)
C5 0.061(7) 0.053(7) 0.055(7) 0.015(6) -0.004(5) -0.002(6)
C81 0.044(6) 0.051(6) 0.061(7) 0.016(5) -0.012(5) -0.005(5)
C41 0.101(10) 0.053(7) 0.048(7) 0.003(5) 0.008(7) -0.032(7)
C83 0.039(6) 0.056(7) 0.116(11) -0.018(7) -0.017(7) 0.018(5)
C21 0.042(5) 0.037(5) 0.046(6) 0.008(4) -0.002(4) -0.009(4)
C85 0.058(6) 0.068(8) 0.048(6) -0.008(5) -0.002(5) 0.030(6)
C43 0.050(6) 0.049(6) 0.044(6) 0.006(5) 0.000(5) -0.015(5)
C87 0.055(6) 0.051(6) 0.062(7) -0.010(5) -0.025(6) 0.014(5)
C11 0.043(5) 0.046(6) 0.053(6) 0.010(5) 0.004(5) 0.006(5)
C89 0.032(5) 0.032(5) 0.085(8) 0.011(5) -0.009(5) -0.007(4)
C45 0.060(8) 0.137(14) 0.075(9) 0.043(9) 0.020(7) 0.036(8)
C91 0.036(6) 0.050(6) 0.090(9) -0.023(6) 0.009(6) 0.005(4)
C23 0.063(8) 0.101(11) 0.042(6) -0.004(7) -0.009(6) 0.031(7)
C93 0.058(6) 0.054(6) 0.037(6) -0.002(5) -0.004(5) -0.025(5)
C47 0.045(7) 0.153(15) 0.041(7) 0.012(8) 0.000(5) 0.042(9)
C95 0.034(5) 0.035(6) 0.137(12) 0.037(7) -0.006(6) -0.001(4)
C3 0.049(5) 0.042(6) 0.085(8) 0.023(5) 0.018(6) 0.011(5)
C97 0.035(5) 0.061(7) 0.057(6) -0.005(5) -0.011(4) -0.001(5)
C49 0.051(7) 0.053(7) 0.109(11) -0.012(7) 0.014(7) 0.010(6)
C99 0.034(5) 0.065(7) 0.058(7) 0.004(5) 0.004(5) -0.003(5)
C25 0.092(10) 0.052(7) 0.055(7) 0.004(6) -0.020(7) -0.019(7)
C101 0.061(7) 0.049(7) 0.064(7) 0.001(5) -0.024(6) -0.005(5)
C51 0.061(6) 0.055(6) 0.055(6) 0.001(6) 0.013(5) -0.009(5)
C103 0.062(7) 0.049(7) 0.090(9) 0.002(6) -0.021(7) 0.010(6)
C13 0.064(8) 0.083(9) 0.093(10) 0.023(8) 0.026(7) 0.013(7)
C105 0.132(13) 0.039(7) 0.113(12) 0.003(8) 0.026(12) 0.023(8)
B1 0.031(5) 0.044(6) 0.048(7) 0.006(5) -0.001(5) -0.004(4)
C53 0.045(5) 0.039(5) 0.059(7) 0.011(5) 0.007(5) -0.011(4)
C107 0.050(7) 0.080(9) 0.072(9) 0.022(7) 0.008(6) -0.004(6)
C27 0.056(6) 0.052(6) 0.052(6) 0.003(5) 0.006(5) 0.002(5)
C109 0.049(6) 0.038(6) 0.143(13) 0.036(7) -0.014(7) 0.000(5)
C55 0.065(8) 0.048(7) 0.096(10) -0.009(7) -0.007(7) 0.017(6)
C111 0.064(7) 0.060(7) 0.052(7) 0.017(5) -0.006(6) 0.006(6)
C7 0.064(8) 0.043(7) 0.126(12) 0.012(7) -0.005(8) 0.006(6)
C113 0.132(13) 0.045(7) 0.079(9) -0.005(6) -0.003(9) 0.020(8)
B2 0.040(6) 0.034(6) 0.051(7) -0.007(5) -0.003(5) 0.004(5)
C57 0.064(9) 0.157(16) 0.120(13) 0.074(12) 0.042(9) 0.056(9)
C115 0.053(6) 0.068(7) 0.041(6) -0.005(5) -0.009(5) -0.006(5)
C29 0.063(8) 0.078(8) 0.058(7) 0.029(6) 0.026(6) 0.015(6)
C117 0.165(18) 0.077(10) 0.078(10) 0.024(8) 0.001(11) 0.034(11)
C59 0.079(8) 0.055(8) 0.109(12) -0.035(8) 0.003(9) 0.001(7)
C119 0.097(10) 0.055(7) 0.134(11) -0.021(7) 0.003(10) -0.030(7)
C15 0.082(9) 0.047(7) 0.120(9) 0.008(7) -0.030(9) -0.019(6)
C121 0.064(7) 0.049(6) 0.083(7) 0.010(5) -0.012(6) -0.014(5)
C61 0.046(5) 0.040(5) 0.069(6) 0.004(4) -0.005(5) 0.003(4)
C123 0.089(9) 0.055(6) 0.072(6) -0.003(6) 0.002(8) -0.011(6)
C31 0.152(14) 0.071(9) 0.099(9) -0.032(7) 0.019(10) -0.039(10)
C125 0.038(5) 0.062(7) 0.077(8) -0.014(6) -0.017(5) 0.012(5)
C63 0.070(7) 0.076(8) 0.101(9) 0.014(7) -0.008(7) -0.010(7)
C127 0.068(8) 0.039(7) 0.138(14) -0.009(7) 0.002(8) -0.022(6)
C2 0.077(8) 0.052(7) 0.088(10) -0.009(7) -0.007(7) -0.024(7)
C129 0.045(5) 0.040(6) 0.061(7) 0.013(5) 0.000(5) -0.015(4)
C65 0.068(8) 0.068(8) 0.062(8) -0.002(6) 0.007(6) -0.022(6)
C131 0.092(10) 0.100(11) 0.070(9) 0.018(8) 0.005(8) -0.025(9)

loop_
_atom_type_symbol
_atom_type_description
_atom_type_scat_dispersion_real
_atom_type_scat_dispersion_imag
_atom_type_scat_source
B B 0.0013 0.0007 'International Tables Vol C Tables 4.2.6.8 and 6.1.1.4'
C C 0.0033 0.0016 'International Tables Vol C Tables 4.2.6.8 and 6.1.1.4'
Cl Cl 0.1484 0.1585 'International Tables Vol C Tables 4.2.6.8 and 6.1.1.4'
Dy Dy -0.1892 4.4098 'International Tables Vol C Tables 4.2.6.8 and 6.1.1.4'
H H 0.0000 0.0000 'International Tables Vol C Tables 4.2.6.8 and 6.1.1.4'
N N 0.0061 0.0033 'International Tables Vol C Tables 4.2.6.8 and 6.1.1.4'
O O 0.0106 0.0060 'International Tables Vol C Tables 4.2.6.8 and 6.1.1.4'

loop_
_geom_angle_atom_site_label_1
_geom_angle_atom_site_label_2
_geom_angle_atom_site_label_3
_geom_angle
_geom_angle_site_symmetry_1
_geom_angle_site_symmetry_3
_geom_angle_publ_flag
Cl1 Dy1 N6 77.65(16) . . ?
Cl1 Dy1 N5 79.65(16) . . ?
O1 Dy1 Cl1 161.89(15) . . ?
O1 Dy1 N4 80.8(2) . . ?
O1 Dy1 N2 115.3(2) . . ?
O1 Dy1 N6 90.5(2) . . ?
O1 Dy1 N5 82.6(2) . . ?
O1 Dy1 N1 91.9(2) . . ?
O1 Dy1 N3 115.9(2) . . ?
O2 Dy1 Cl1 158.34(16) . . ?
O2 Dy1 O1 39.54(19) . . ?
O2 Dy1 N4 89.1(2) . . ?
O2 Dy1 N2 77.7(2) . . ?
O2 Dy1 N6 118.9(2) . . ?
O2 Dy1 N5 119.9(2) . . ?
O2 Dy1 N1 83.7(2) . . ?
O2 Dy1 N3 87.8(2) . . ?
N4 Dy1 Cl1 93.66(16) . . ?
N4 Dy1 N2 120.4(2) . . ?
N4 Dy1 N6 121.5(2) . . ?
N4 Dy1 N5 60.4(2) . . ?
N4 Dy1 N1 172.3(2) . . ?
N4 Dy1 N3 60.6(2) . . ?
N2 Dy1 Cl1 82.40(17) . . ?
N2 Dy1 N6 115.6(2) . . ?
N2 Dy1 N5 162.0(2) . . ?
N6 Dy1 N5 61.1(2) . . ?
N1 Dy1 Cl1 94.08(17) . . ?
N1 Dy1 N2 60.5(2) . . ?
N1 Dy1 N6 60.7(2) . . ?
N1 Dy1 N5 121.4(2) . . ?
N3 Dy1 Cl1 75.0(2) . . ?
N3 Dy1 N2 61.1(2) . . ?
N3 Dy1 N6 152.7(2) . . ?
N3 Dy1 N5 112.9(2) . . ?
N3 Dy1 N1 121.5(2) . . ?
O1 Dy2 Cl2 158.76(16) . . ?
O1 Dy2 N12 82.7(2) . . ?
O1 Dy2 N8 116.2(2) . . ?
O1 Dy2 N11 77.0(2) . . ?
O1 Dy2 N10 92.2(2) . . ?
O1 Dy2 N9 93.7(2) . . ?
O1 Dy2 N7 119.2(2) . . ?
O2 Dy2 Cl2 161.22(16) . . ?
O2 Dy2 O1 39.8(2) . . ?
O2 Dy2 N12 91.5(2) . . ?
O2 Dy2 N8 78.1(2) . . ?
O2 Dy2 N11 115.1(2) . . ?
O2 Dy2 N10 120.1(2) . . ?
O2 Dy2 N9 84.6(2) . . ?
O2 Dy2 N7 90.9(2) . . ?
N12 Dy2 Cl2 90.95(18) . . ?
N12 Dy2 N8 120.0(2) . . ?
N12 Dy2 N11 60.8(2) . . ?
N12 Dy2 N10 121.4(2) . . ?
N12 Dy2 N9 176.0(2) . . ?
N12 Dy2 N7 61.3(2) . . ?
N8 Dy2 Cl2 84.56(18) . . ?
N11 Dy2 Cl2 82.22(17) . . ?
N11 Dy2 N8 166.8(2) . . ?
N11 Dy2 N10 61.1(2) . . ?
N11 Dy2 N9 120.3(2) . . ?
N11 Dy2 N7 116.1(2) . . ?
N10 Dy2 Cl2 73.75(16) . . ?
N10 Dy2 N8 114.4(2) . . ?
N10 Dy2 N9 60.5(2) . . ?
N10 Dy2 N7 147.7(2) . . ?
N9 Dy2 Cl2 93.01(17) . . ?
N9 Dy2 N8 59.9(2) . . ?
N7 Dy2 Cl2 74.04(17) . . ?
N7 Dy2 N8 60.1(2) . . ?
N7 Dy2 N9 119.4(2) . . ?
Dy2 O1 Dy1 139.5(3) . . ?
O2 O1 Dy1 70.2(3) . . ?
O2 O1 Dy2 69.4(3) . . ?
Dy2 O2 Dy1 141.1(3) . . ?
O1 O2 Dy1 70.3(3) . . ?
O1 O2 Dy2 70.8(3) . . ?
C1 N4 Dy1 121.9(6) . . ?
C1 N4 C8 121.3(7) . . ?
C8 N4 Dy1 115.6(5) . . ?
C16 N12 Dy2 122.9(6) . . ?
C16 N12 C32 118.9(7) . . ?
C32 N12 Dy2 118.0(5) . . ?
C12 N2 Dy1 123.7(5) . . ?
C84 N2 Dy1 120.1(5) . . ?
C84 N2 C12 115.1(7) . . ?
C4 N8 Dy2 121.0(6) . . ?
C4 N8 C64 113.5(8) . . ?
C64 N8 Dy2 124.2(5) . . ?
C52 N11 Dy2 123.5(5) . . ?
C58 N11 Dy2 121.4(6) . . ?
C58 N11 C52 114.6(7) . . ?
C26 N10 Dy2 120.8(6) . . ?
C26 N10 C48 116.7(7) . . ?
C48 N10 Dy2 121.2(6) . . ?
C10 N9 Dy2 121.1(6) . . ?
C10 N9 C124 120.3(8) . . ?
C124 N9 Dy2 118.2(5) . . ?
C24 N6 Dy1 121.5(6) . . ?
C24 N6 C28 116.9(7) . . ?
C28 N6 Dy1 121.2(5) . . ?
C34 N5 Dy1 122.2(5) . . ?
C54 N5 Dy1 120.3(6) . . ?
C54 N5 C34 117.1(7) . . ?
N4 C1 H1 120.0 . . ?
N4 C1 C76 120.0(8) . . ?
C76 C1 H1 120.0 . . ?
N8 C4 H4 120.6 . . ?
N8 C4 C36 118.7(8) . . ?
C36 C4 H4 120.6 . . ?
C62 N1 Dy1 118.0(5) . . ?
C126 N1 Dy1 122.5(6) . . ?
C126 N1 C62 119.4(7) . . ?
C42 C6 C34 121.3(8) . . ?
C42 C6 C94 117.4(8) . . ?
C94 C6 C34 121.1(8) . . ?
N4 C8 H8 107.4 . . ?
N4 C8 C18 115.5(7) . . ?
N4 C8 C34 104.8(6) . . ?
C18 C8 H8 107.4 . . ?
C18 C8 C34 113.9(7) . . ?
C34 C8 H8 107.4 . . ?
N9 C10 H10 120.0 . . ?
N9 C10 C26 120.0(8) . . ?
C26 C10 H10 120.0 . . ?
N2 C12 H12 107.9 . . ?
N2 C12 C50 112.3(7) . . ?
N2 C12 C62 109.5(6) . . ?
C50 C12 H12 107.9 . . ?
C62 C12 H12 107.9 . . ?
C62 C12 C50 111.2(7) . . ?
C18 C14 H14 119.8 . . ?
C18 C14 C100 120.4(11) . . ?
C100 C14 H14 119.8 . . ?
N12 C16 H16 120.9 . . ?
N12 C16 C73 118.3(8) . . ?
C73 C16 H16 120.9 . . ?
C14 C18 C8 118.1(9) . . ?
C14 C18 C98 118.8(9) . . ?
C98 C18 C8 123.1(8) . . ?
C40 C20 C79 116.4(10) . . ?
C40 C20 B1 123.9(9) . . ?
C79 C20 B1 119.7(9) . . ?
C26 C22 H22 120.1 . . ?
C44 C22 H22 120.1 . . ?
C44 C22 C26 119.8(9) . . ?
N6 C24 C126 116.3(8) . . ?
N6 C24 C132 124.4(8) . . ?
C132 C24 C126 119.2(8) . . ?
C76 N3 Dy1 121.4(5) . . ?
C96 N3 Dy1 120.3(6) . . ?
C96 N3 C76 116.9(7) . . ?
N10 C26 C10 115.1(8) . . ?
N10 C26 C22 122.3(9) . . ?
C22 C26 C10 122.4(9) . . ?
N6 C28 C54 116.3(8) . . ?
N6 C28 C88 123.4(8) . . ?
C88 C28 C54 120.2(9) . . ?
C86 C30 C62 119.3(9) . . ?
C86 C30 C102 118.9(8) . . ?
C102 C30 C62 121.8(9) . . ?
N12 C32 H32 106.3 . . ?
N12 C32 C52 107.6(7) . . ?
N12 C32 C72 115.1(7) . . ?
C52 C32 H32 106.3 . . ?
C72 C32 H32 106.3 . . ?
C72 C32 C52 114.6(7) . . ?
N5 C34 C6 116.9(7) . . ?
N5 C34 C8 104.9(6) . . ?
N5 C34 H34 106.8 . . ?
C6 C34 C8 114.0(7) . . ?
C6 C34 H34 106.8 . . ?
C8 C34 H34 106.8 . . ?
N7 C36 C4 115.9(8) . . ?
N7 C36 C97 124.0(9) . . ?
C97 C36 C4 120.1(9) . . ?
C44 C38 H38 120.1 . . ?
C44 C38 C48 119.8(10) . . ?
C48 C38 H38 120.1 . . ?
C20 C40 H40 119.3 . . ?
C20 C40 C17 121.5(10) . . ?
C17 C40 H40 119.3 . . ?
C36 N7 Dy2 121.5(6) . . ?
C36 N7 C73 117.8(8) . . ?
C73 N7 Dy2 119.3(6) . . ?
C6 C42 H42 119.1 . . ?
C6 C42 C53 121.8(9) . . ?
C53 C42 H42 119.1 . . ?
C22 C44 H44 121.2 . . ?
C38 C44 C22 117.6(9) . . ?
C38 C44 H44 121.2 . . ?
C60 C46 H46 120.5 . . ?
C60 C46 C90 118.9(9) . . ?
C90 C46 H46 120.5 . . ?
N10 C48 C38 123.7(9) . . ?
N10 C48 C58 113.9(8) . . ?
C38 C48 C58 122.4(9) . . ?
C33 C50 C12 120.9(8) . . ?
C33 C50 C75 119.0(9) . . ?
C75 C50 C12 120.0(8) . . ?
N11 C52 C32 109.4(7) . . ?
N11 C52 H52 107.7 . . ?
N11 C52 C92 112.3(7) . . ?
C32 C52 H52 107.7 . . ?
C32 C52 C92 111.8(7) . . ?
C92 C52 H52 107.7 . . ?
N5 C54 C28 120.3(8) . . ?
N5 C54 H54 119.8 . . ?
C28 C54 H54 119.8 . . ?
C128 C56 B2 122.6(9) . . ?
C45 C56 C128 113.2(10) . . ?
C45 C56 B2 123.9(9) . . ?
N11 C58 C48 120.4(8) . . ?
N11 C58 H58 119.8 . . ?
C48 C58 H58 119.8 . . ?
C46 C60 H60 117.6 . . ?
C46 C60 C66 124.8(9) . . ?
C66 C60 H60 117.6 . . ?
N1 C62 C12 107.5(7) . . ?
N1 C62 C30 117.7(7) . . ?
N1 C62 H62 106.7 . . ?
C12 C62 C30 111.1(7) . . ?
C12 C62 H62 106.7 . . ?
C30 C62 H62 106.7 . . ?
N8 C64 H64 108.6 . . ?
N8 C64 C124 108.4(7) . . ?
N8 C64 C129 112.5(8) . . ?
C124 C64 H64 108.6 . . ?
C129 C64 H64 108.6 . . ?
C129 C64 C124 110.2(7) . . ?
C60 C66 B2 118.1(8) . . ?
C74 C66 C60 113.4(8) . . ?
C74 C66 B2 128.5(8) . . ?
C82 C68 H68 120.7 . . ?
C82 C68 C92 118.5(10) . . ?
C92 C68 H68 120.7 . . ?
C78 C70 H70 118.2 . . ?
C104 C70 H70 118.2 . . ?
C104 C70 C78 123.6(12) . . ?
C19 C72 C32 118.9(9) . . ?
C19 C72 C3 117.9(9) . . ?
C3 C72 C32 123.2(8) . . ?
C66 C74 H74 118.4 . . ?
C66 C74 C106 123.3(9) . . ?
C106 C74 H74 118.4 . . ?
N3 C76 C1 114.5(7) . . ?
N3 C76 C89 124.4(8) . . ?
C89 C76 C1 121.1(8) . . ?
C70 C78 C39 114.1(10) . . ?
C70 C78 B2 124.9(9) . . ?
C39 C78 B2 120.9(9) . . ?
C81 C80 C85 113.8(9) . . ?
C81 C80 B1 123.1(9) . . ?
C85 C80 B1 123.1(9) . . ?
C68 C82 H82 118.2 . . ?
C77 C82 C68 123.7(10) . . ?
C77 C82 H82 118.2 . . ?
N2 C84 H84 120.1 . . ?
N2 C84 C96 119.8(8) . . ?
C96 C84 H84 120.1 . . ?
C30 C86 H86 119.5 . . ?
C30 C86 C103 121.1(11) . . ?
C103 C86 H86 119.5 . . ?
C28 C88 H88 121.0 . . ?
C118 C88 C28 118.0(9) . . ?
C118 C88 H88 121.0 . . ?
C46 C90 H90 120.4 . . ?
C106 C90 C46 119.1(9) . . ?
C106 C90 H90 120.4 . . ?
C68 C92 C52 120.9(8) . . ?
C93 C92 C52 119.7(8) . . ?
C93 C92 C68 119.3(9) . . ?
C6 C94 H94 119.3 . . ?
C67 C94 C6 121.4(9) . . ?
C67 C94 H94 119.3 . . ?
N3 C96 C84 115.6(8) . . ?
N3 C96 C95 123.8(9) . . ?
C95 C96 C84 120.6(8) . . ?
C18 C98 H98 119.9 . . ?
C120 C98 C18 120.3(10) . . ?
C120 C98 H98 119.9 . . ?
C14 C100 H100 119.9 . . ?
C49 C100 C14 120.2(11) . . ?
C49 C100 H100 119.9 . . ?
C30 C102 H102 119.4 . . ?
C91 C102 C30 121.1(10) . . ?
C91 C102 H102 119.4 . . ?
C70 C104 H104 120.1 . . ?
C70 C104 C69 119.8(11) . . ?
C69 C104 H104 120.1 . . ?
C74 C106 H106 119.8 . . ?
C90 C106 C74 120.4(9) . . ?
C90 C106 H106 119.8 . . ?
C33 C108 H108 120.4 . . ?
C71 C108 H108 120.4 . . ?
C71 C108 C33 119.2(10) . . ?
C130 C110 H110 120.0 . . ?
C130 C110 C59 120.0(12) . . ?
C59 C110 H110 120.0 . . ?
C81 C112 H112 119.8 . . ?
C47 C112 H112 119.8 . . ?
C47 C112 C81 120.5(13) . . ?
C9 C114 H114 117.8 . . ?
C21 C114 H114 117.8 . . ?
C21 C114 C9 124.3(9) . . ?
C35 C116 H116 118.6 . . ?
C35 C116 C43 122.8(11) . . ?
C43 C116 H116 118.6 . . ?
C88 C118 H118 120.6 . . ?
C132 C118 C88 118.9(9) . . ?
C132 C118 H118 120.6 . . ?
C98 C120 H120 119.7 . . ?
C98 C120 C49 120.5(11) . . ?
C49 C120 H120 119.7 . . ?
C19 C122 H122 118.8 . . ?
C55 C122 H122 118.8 . . ?
C55 C122 C19 122.4(12) . . ?
N9 C124 C64 108.0(7) . . ?
N9 C124 H124 107.3 . . ?
N9 C124 C130 114.5(8) . . ?
C64 C124 H124 107.3 . . ?
C64 C124 C130 112.0(7) . . ?
C130 C124 H124 107.3 . . ?
N1 C126 C24 118.4(8) . . ?
N1 C126 H126 120.8 . . ?
C24 C126 H126 120.8 . . ?
C56 C128 H128 117.9 . . ?
C56 C128 C51 124.3(11) . . ?
C51 C128 H128 117.9 . . ?
C110 C130 C124 121.4(9) . . ?
C113 C130 C110 118.2(10) . . ?
C113 C130 C124 120.4(10) . . ?
C24 C132 H132 120.8 . . ?
C118 C132 C24 118.4(9) . . ?
C118 C132 H132 120.8 . . ?
C50 C33 C108 120.2(10) . . ?
C50 C33 H33 119.9 . . ?
C108 C33 H33 119.9 . . ?
C94 C67 H67 120.1 . . ?
C99 C67 C94 119.9(10) . . ?
C99 C67 H67 120.1 . . ?
C40 C17 H17 120.7 . . ?
C29 C17 C40 118.6(11) . . ?
C29 C17 H17 120.7 . . ?
C104 C69 H69 120.7 . . ?
C5 C69 C104 118.6(11) . . ?
C5 C69 H69 120.7 . . ?
C116 C35 H35 119.7 . . ?
C116 C35 C41 120.6(12) . . ?
C41 C35 H35 119.7 . . ?
C108 C71 H71 119.1 . . ?
C37 C71 C108 121.9(11) . . ?
C37 C71 H71 119.1 . . ?
C114 C9 H9 121.0 . . ?
C111 C9 C114 117.9(10) . . ?
C111 C9 H9 121.0 . . ?
N7 C73 C16 116.1(8) . . ?
N7 C73 C87 123.2(9) . . ?
C87 C73 C16 120.7(9) . . ?
C71 C37 H37 119.5 . . ?
C71 C37 C75 121.1(12) . . ?
C75 C37 H37 119.5 . . ?
C50 C75 H75 120.7 . . ?
C37 C75 C50 118.6(10) . . ?
C37 C75 H75 120.7 . . ?
C72 C19 C122 120.8(11) . . ?
C72 C19 H19 119.6 . . ?
C122 C19 H19 119.6 . . ?
C82 C77 H77 121.1 . . ?
C82 C77 C115 117.9(10) . . ?
C115 C77 H77 121.1 . . ?
C78 C39 H39 118.9 . . ?
C5 C39 C78 122.2(11) . . ?
C5 C39 H39 118.9 . . ?
C20 C79 H79 119.1 . . ?
C107 C79 C20 121.9(11) . . ?
C107 C79 H79 119.1 . . ?
C69 C5 C39 121.7(12) . . ?
C69 C5 H5 119.1 . . ?
C39 C5 H5 119.1 . . ?
C80 C81 H81 118.6 . . ?
C112 C81 C80 122.8(11) . . ?
C112 C81 H81 118.6 . . ?
C35 C41 H41 120.4 . . ?
C25 C41 C35 119.2(11) . . ?
C25 C41 H41 120.4 . . ?
C91 C83 H83 119.7 . . ?
C91 C83 C103 120.6(10) . . ?
C103 C83 H83 119.7 . . ?
C114 C21 B1 120.2(9) . . ?
C11 C21 C114 113.0(9) . . ?
C11 C21 B1 126.7(9) . . ?
C80 C85 H85 117.9 . . ?
C23 C85 C80 124.3(13) . . ?
C23 C85 H85 117.9 . . ?
C116 C43 C101 114.3(10) . . ?
C116 C43 B2 125.7(9) . . ?
C101 C43 B2 119.8(10) . . ?
C73 C87 H87 121.0 . . ?
C125 C87 C73 118.1(10) . . ?
C125 C87 H87 121.0 . . ?
C21 C11 H11 117.5 . . ?
C27 C11 C21 125.1(10) . . ?
C27 C11 H11 117.5 . . ?
C76 C89 H89 121.6 . . ?
C109 C89 C76 116.8(9) . . ?
C109 C89 H89 121.6 . . ?
C56 C45 H45 117.9 . . ?
C56 C45 C57 124.2(12) . . ?
C57 C45 H45 117.9 . . ?
C102 C91 H91 119.8 . . ?
C83 C91 C102 120.4(11) . . ?
C83 C91 H91 119.8 . . ?
C85 C23 H23 120.3 . . ?
C85 C23 C47 119.4(12) . . ?
C47 C23 H23 120.3 . . ?
C92 C93 H93 119.8 . . ?
C92 C93 C115 120.4(10) . . ?
C115 C93 H93 119.8 . . ?
C112 C47 C23 119.1(11) . . ?
C112 C47 H47 120.4 . . ?
C23 C47 H47 120.4 . . ?
C96 C95 H95 121.1 . . ?
C109 C95 C96 117.9(10) . . ?
C109 C95 H95 121.1 . . ?
C72 C3 H3 120.3 . . ?
C72 C3 C7 119.3(10) . . ?
C7 C3 H3 120.3 . . ?
C36 C97 H97 120.9 . . ?
C36 C97 C125 118.3(10) . . ?
C125 C97 H97 120.9 . . ?
C100 C49 C120 119.7(11) . . ?
C100 C49 H49 120.1 . . ?
C120 C49 H49 120.1 . . ?
C67 C99 H99 120.1 . . ?
C53 C99 C67 119.9(9) . . ?
C53 C99 H99 120.1 . . ?
C41 C25 H25 120.5 . . ?
C41 C25 C101 119.0(12) . . ?
C101 C25 H25 120.5 . . ?
C43 C101 H101 118.0 . . ?
C25 C101 C43 123.9(12) . . ?
C25 C101 H101 118.0 . . ?
C128 C51 H51 120.5 . . ?
C13 C51 C128 119.0(11) . . ?
C13 C51 H51 120.5 . . ?
C86 C103 H103 121.0 . . ?
C83 C103 C86 117.9(11) . . ?
C83 C103 H103 121.0 . . ?
C51 C13 H13 120.0 . . ?
C57 C13 C51 119.9(12) . . ?
C57 C13 H13 120.0 . . ?
C117 C105 H105 120.3 . . ?
C59 C105 H105 120.3 . . ?
C59 C105 C117 119.4(12) . . ?
C20 B1 C80 111.5(8) . . ?
C20 B1 C21 109.0(8) . . ?
C20 B1 C61 108.0(7) . . ?
C80 B1 C61 111.5(8) . . ?
C21 B1 C80 105.8(8) . . ?
C21 B1 C61 111.1(8) . . ?
C42 C53 H53 120.2 . . ?
C99 C53 C42 119.6(9) . . ?
C99 C53 H53 120.2 . . ?
C79 C107 H107 119.1 . . ?
C29 C107 C79 121.8(11) . . ?
C29 C107 H107 119.1 . . ?
C11 C27 H27 120.0 . . ?
C111 C27 C11 120.0(10) . . ?
C111 C27 H27 120.0 . . ?
C89 C109 H109 120.0 . . ?
C95 C109 C89 120.0(10) . . ?
C95 C109 H109 120.0 . . ?
C122 C55 H55 121.6 . . ?
C7 C55 C122 116.7(11) . . ?
C7 C55 H55 121.6 . . ?
C9 C111 H111 120.3 . . ?
C27 C111 C9 119.4(10) . . ?
C27 C111 H111 120.3 . . ?
C3 C7 H7 118.6 . . ?
C55 C7 C3 122.8(12) . . ?
C55 C7 H7 118.6 . . ?
C130 C113 H113 119.1 . . ?
C117 C113 C130 121.7(13) . . ?
C117 C113 H113 119.1 . . ?
C66 B2 C56 111.2(8) . . ?
C78 B2 C56 110.1(8) . . ?
C78 B2 C66 105.4(8) . . ?
C78 B2 C43 110.1(8) . . ?
C43 B2 C56 107.6(8) . . ?
C43 B2 C66 112.6(8) . . ?
C45 C57 H57 120.3 . . ?
C13 C57 C45 119.4(13) . . ?
C13 C57 H57 120.3 . . ?
C77 C115 H115 119.9 . . ?
C93 C115 C77 120.1(10) . . ?
C93 C115 H115 119.9 . . ?
C17 C29 H29 120.1 . . ?
C107 C29 C17 119.8(11) . . ?
C107 C29 H29 120.1 . . ?
C105 C117 H117 120.2 . . ?
C113 C117 C105 119.6(14) . . ?
C113 C117 H117 120.2 . . ?
C110 C59 H59 119.5 . . ?
C105 C59 C110 121.1(13) . . ?
C105 C59 H59 119.5 . . ?
C15 C119 H119 120.0 . . ?
C15 C119 C31 120.0 . . ?
C31 C119 H119 120.0 . . ?
C119 C15 H15 120.0 . . ?
C119 C15 C121 120.0 . . ?
C121 C15 H15 120.0 . . ?
C15 C121 H121 120.0 . . ?
C61 C121 C15 120.0 . . ?
C61 C121 H121 120.0 . . ?
C121 C61 B1 117.4(6) . . ?
C121 C61 C123 120.0 . . ?
C123 C61 B1 122.5(6) . . ?
C61 C123 H123 120.0 . . ?
C31 C123 C61 120.0 . . ?
C31 C123 H123 120.0 . . ?
C119 C31 H31 120.0 . . ?
C123 C31 C119 120.0 . . ?
C123 C31 H31 120.0 . . ?
C87 C125 C97 118.6(10) . . ?
C87 C125 H125 120.7 . . ?
C97 C125 H125 120.7 . . ?
C127 C63 H63 120.0 . . ?
C127 C63 C131 120.0 . . ?
C131 C63 H63 120.0 . . ?
C63 C127 H127 120.0 . . ?
C2 C127 C63 120.0 . . ?
C2 C127 H127 120.0 . . ?
C127 C2 H2 120.0 . . ?
C129 C2 C127 120.0 . . ?
C129 C2 H2 120.0 . . ?
C2 C129 C64 121.0(6) . . ?
C2 C129 C65 120.0 . . ?
C65 C129 C64 119.0(6) . . ?
C129 C65 H65 120.0 . . ?
C131 C65 C129 120.0 . . ?
C131 C65 H65 120.0 . . ?
C63 C131 H131 120.0 . . ?
C65 C131 C63 120.0 . . ?
C65 C131 H131 120.0 . . ?

loop_
_geom_bond_atom_site_label_1
_geom_bond_atom_site_label_2
_geom_bond_distance
_geom_bond_site_symmetry_2
_geom_bond_publ_flag
Dy1 Cl1 2.639(2) . ?
Dy1 O1 2.265(5) . ?
Dy1 O2 2.263(6) . ?
Dy1 N4 2.627(6) . ?
Dy1 N2 2.639(6) . ?
Dy1 N6 2.644(7) . ?
Dy1 N5 2.680(7) . ?
Dy1 N1 2.635(7) . ?
Dy1 N3 2.629(7) . ?
Dy2 Cl2 2.669(3) . ?
Dy2 O1 2.258(5) . ?
Dy2 O2 2.237(6) . ?
Dy2 N12 2.598(7) . ?
Dy2 N8 2.668(8) . ?
Dy2 N11 2.630(7) . ?
Dy2 N10 2.631(7) . ?
Dy2 N9 2.642(7) . ?
Dy2 N7 2.638(7) . ?
O1 O2 1.532(8) . ?
N4 C1 1.257(11) . ?
N4 C8 1.505(10) . ?
N12 C16 1.261(11) . ?
N12 C32 1.481(11) . ?
N2 C12 1.479(10) . ?
N2 C84 1.270(11) . ?
N8 C4 1.272(12) . ?
N8 C64 1.492(12) . ?
N11 C52 1.485(11) . ?
N11 C58 1.258(12) . ?
N10 C26 1.342(12) . ?
N10 C48 1.345(12) . ?
N9 C10 1.268(11) . ?
N9 C124 1.477(11) . ?
N6 C24 1.318(11) . ?
N6 C28 1.352(12) . ?
N5 C34 1.476(10) . ?
N5 C54 1.285(11) . ?
C1 H1 0.9500 . ?
C1 C76 1.464(12) . ?
C4 H4 0.9500 . ?
C4 C36 1.465(14) . ?
N1 C62 1.480(11) . ?
N1 C126 1.272(12) . ?
C6 C34 1.507(11) . ?
C6 C42 1.370(13) . ?
C6 C94 1.398(13) . ?
C8 H8 1.0000 . ?
C8 C18 1.509(12) . ?
C8 C34 1.532(12) . ?
C10 H10 0.9500 . ?
C10 C26 1.449(13) . ?
C12 H12 1.0000 . ?
C12 C50 1.522(11) . ?
C12 C62 1.519(11) . ?
C14 H14 0.9500 . ?
C14 C18 1.371(13) . ?
C14 C100 1.392(15) . ?
C16 H16 0.9500 . ?
C16 C73 1.480(13) . ?
C18 C98 1.399(13) . ?
C20 C40 1.379(14) . ?
C20 C79 1.400(14) . ?
C20 B1 1.646(15) . ?
C22 H22 0.9500 . ?
C22 C26 1.398(13) . ?
C22 C44 1.389(14) . ?
C24 C126 1.479(13) . ?
C24 C132 1.412(13) . ?
N3 C76 1.340(11) . ?
N3 C96 1.330(12) . ?
C28 C54 1.455(13) . ?
C28 C88 1.414(12) . ?
C30 C62 1.525(11) . ?
C30 C86 1.371(14) . ?
C30 C102 1.383(14) . ?
C32 H32 1.0000 . ?
C32 C52 1.532(12) . ?
C32 C72 1.520(12) . ?
C34 H34 1.0000 . ?
C36 N7 1.325(11) . ?
C36 C97 1.391(13) . ?
C38 H38 0.9500 . ?
C38 C44 1.362(14) . ?
C38 C48 1.382(13) . ?
C40 H40 0.9500 . ?
C40 C17 1.435(15) . ?
N7 C73 1.337(12) . ?
C42 H42 0.9500 . ?
C42 C53 1.394(13) . ?
C44 H44 0.9500 . ?
C46 H46 0.9500 . ?
C46 C60 1.359(14) . ?
C46 C90 1.382(14) . ?
C48 C58 1.490(13) . ?
C50 C33 1.392(13) . ?
C50 C75 1.404(14) . ?
C52 H52 1.0000 . ?
C52 C92 1.537(12) . ?
C54 H54 0.9500 . ?
C56 C128 1.382(14) . ?
C56 C45 1.372(15) . ?
C56 B2 1.666(14) . ?
C58 H58 0.9500 . ?
C60 H60 0.9500 . ?
C60 C66 1.424(12) . ?
C62 H62 1.0000 . ?
C64 H64 1.0000 . ?
C64 C124 1.528(13) . ?
C64 C129 1.520(10) . ?
C66 C74 1.377(13) . ?
C66 B2 1.642(13) . ?
C68 H68 0.9500 . ?
C68 C82 1.383(15) . ?
C68 C92 1.386(13) . ?
C70 H70 0.9500 . ?
C70 C78 1.405(14) . ?
C70 C104 1.379(15) . ?
C72 C19 1.351(14) . ?
C72 C3 1.372(13) . ?
C74 H74 0.9500 . ?
C74 C106 1.389(13) . ?
C76 C89 1.399(12) . ?
C78 C39 1.415(15) . ?
C78 B2 1.620(15) . ?
C80 C81 1.387(14) . ?
C80 C85 1.413(14) . ?
C80 B1 1.651(14) . ?
C82 H82 0.9500 . ?
C82 C77 1.342(16) . ?
C84 H84 0.9500 . ?
C84 C96 1.470(12) . ?
C86 H86 0.9500 . ?
C86 C103 1.419(14) . ?
C88 H88 0.9500 . ?
C88 C118 1.399(13) . ?
C90 H90 0.9500 . ?
C90 C106 1.375(14) . ?
C92 C93 1.379(14) . ?
C94 H94 0.9500 . ?
C94 C67 1.380(13) . ?
C96 C95 1.404(13) . ?
C98 H98 0.9500 . ?
C98 C120 1.355(14) . ?
C100 H100 0.9500 . ?
C100 C49 1.354(18) . ?
C102 H102 0.9500 . ?
C102 C91 1.372(13) . ?
C104 H104 0.9500 . ?
C104 C69 1.390(18) . ?
C106 H106 0.9500 . ?
C108 H108 0.9500 . ?
C108 C33 1.402(14) . ?
C108 C71 1.355(16) . ?
C110 H110 0.9500 . ?
C110 C130 1.375(15) . ?
C110 C59 1.382(16) . ?
C112 H112 0.9500 . ?
C112 C81 1.372(15) . ?
C112 C47 1.37(2) . ?
C114 H114 0.9500 . ?
C114 C9 1.406(14) . ?
C114 C21 1.402(14) . ?
C116 H116 0.9500 . ?
C116 C35 1.374(15) . ?
C116 C43 1.412(15) . ?
C118 H118 0.9500 . ?
C118 C132 1.380(14) . ?
C120 H120 0.9500 . ?
C120 C49 1.388(18) . ?
C122 H122 0.9500 . ?
C122 C19 1.401(16) . ?
C122 C55 1.347(18) . ?
C124 H124 1.0000 . ?
C124 C130 1.528(13) . ?
C126 H126 0.9500 . ?
C128 H128 0.9500 . ?
C128 C51 1.399(15) . ?
C130 C113 1.368(16) . ?
C132 H132 0.9500 . ?
C33 H33 0.9500 . ?
C67 H67 0.9500 . ?
C67 C99 1.378(14) . ?
C17 H17 0.9500 . ?
C17 C29 1.393(17) . ?
C69 H69 0.9500 . ?
C69 C5 1.360(16) . ?
C35 H35 0.9500 . ?
C35 C41 1.398(18) . ?
C71 H71 0.9500 . ?
C71 C37 1.341(17) . ?
C9 H9 0.9500 . ?
C9 C111 1.389(15) . ?
C73 C87 1.405(13) . ?
C37 H37 0.9500 . ?
C37 C75 1.399(15) . ?
C75 H75 0.9500 . ?
C19 H19 0.9500 . ?
C77 H77 0.9500 . ?
C77 C115 1.395(15) . ?
C39 H39 0.9500 . ?
C39 C5 1.378(14) . ?
C79 H79 0.9500 . ?
C79 C107 1.380(16) . ?
C5 H5 0.9500 . ?
C81 H81 0.9500 . ?
C41 H41 0.9500 . ?
C41 C25 1.385(19) . ?
C83 H83 0.9500 . ?
C83 C91 1.369(17) . ?
C83 C103 1.392(18) . ?
C21 C11 1.379(13) . ?
C21 B1 1.649(14) . ?
C85 H85 0.9500 . ?
C85 C23 1.348(16) . ?
C43 C101 1.412(14) . ?
C43 B2 1.631(15) . ?
C87 H87 0.9500 . ?
C87 C125 1.394(15) . ?
C11 H11 0.9500 . ?
C11 C27 1.371(14) . ?
C89 H89 0.9500 . ?
C89 C109 1.394(15) . ?
C45 H45 0.9500 . ?
C45 C57 1.415(17) . ?
C91 H91 0.9500 . ?
C23 H23 0.9500 . ?
C23 C47 1.37(2) . ?
C93 H93 0.9500 . ?
C93 C115 1.392(14) . ?
C47 H47 0.9500 . ?
C95 H95 0.9500 . ?
C95 C109 1.379(15) . ?
C3 H3 0.9500 . ?
C3 C7 1.417(15) . ?
C97 H97 0.9500 . ?
C97 C125 1.398(15) . ?
C49 H49 0.9500 . ?
C99 H99 0.9500 . ?
C99 C53 1.374(14) . ?
C25 H25 0.9500 . ?
C25 C101 1.389(16) . ?
C101 H101 0.9500 . ?
C51 H51 0.9500 . ?
C51 C13 1.368(16) . ?
C103 H103 0.9500 . ?
C13 H13 0.9500 . ?
C13 C57 1.335(19) . ?
C105 H105 0.9500 . ?
C105 C117 1.38(2) . ?
C105 C59 1.34(2) . ?
B1 C61 1.696(12) . ?
C53 H53 0.9500 . ?
C107 H107 0.9500 . ?
C107 C29 1.331(17) . ?
C27 H27 0.9500 . ?
C27 C111 1.368(15) . ?
C109 H109 0.9500 . ?
C55 H55 0.9500 . ?
C55 C7 1.338(18) . ?
C111 H111 0.9500 . ?
C7 H7 0.9500 . ?
C113 H113 0.9500 . ?
C113 C117 1.360(19) . ?
C57 H57 0.9500 . ?
C115 H115 0.9500 . ?
C29 H29 0.9500 . ?
C117 H117 0.9500 . ?
C59 H59 0.9500 . ?
C119 H119 0.9500 . ?
C119 C15 1.3900 . ?
C119 C31 1.3900 . ?
C15 H15 0.9500 . ?
C15 C121 1.3900 . ?
C121 H121 0.9500 . ?
C121 C61 1.3900 . ?
C61 C123 1.3900 . ?
C123 H123 0.9500 . ?
C123 C31 1.3900 . ?
C31 H31 0.9500 . ?
C125 H125 0.9500 . ?
C63 H63 0.9500 . ?
C63 C127 1.3900 . ?
C63 C131 1.3900 . ?
C127 H127 0.9500 . ?
C127 C2 1.3900 . ?
C2 H2 0.9500 . ?
C2 C129 1.3900 . ?
C129 C65 1.3900 . ?
C65 H65 0.9500 . ?
C65 C131 1.3900 . ?
C131 H131 0.9500 . ?

loop_
_geom_torsion_atom_site_label_1
_geom_torsion_atom_site_label_2
_geom_torsion_atom_site_label_3
_geom_torsion_atom_site_label_4
_geom_torsion
_geom_torsion_site_symmetry_1
_geom_torsion_site_symmetry_2
_geom_torsion_site_symmetry_3
_geom_torsion_site_symmetry_4
_geom_torsion_publ_flag
Dy1 O1 O2 Dy2 -178.8(2) . . . . ?
Dy1 N4 C1 C76 8.7(12) . . . . ?
Dy1 N4 C8 C18 -173.0(5) . . . . ?
Dy1 N4 C8 C34 60.9(7) . . . . ?
Dy1 N2 C12 C50 141.9(6) . . . . ?
Dy1 N2 C12 C62 17.8(9) . . . . ?
Dy1 N2 C84 C96 -13.2(13) . . . . ?
Dy1 N6 C24 C126 -7.5(11) . . . . ?
Dy1 N6 C24 C132 172.7(7) . . . . ?
Dy1 N6 C28 C54 7.4(11) . . . . ?
Dy1 N6 C28 C88 -173.3(7) . . . . ?
Dy1 N5 C34 C6 160.5(5) . . . . ?
Dy1 N5 C34 C8 33.0(8) . . . . ?
Dy1 N5 C54 C28 -6.0(12) . . . . ?
Dy1 N1 C62 C12 52.6(8) . . . . ?
Dy1 N1 C62 C30 178.8(6) . . . . ?
Dy1 N1 C126 C24 5.8(11) . . . . ?
Dy1 N3 C76 C1 -12.1(11) . . . . ?
Dy1 N3 C76 C89 168.9(8) . . . . ?
Dy1 N3 C96 C84 14.9(13) . . . . ?
Dy1 N3 C96 C95 -166.9(10) . . . . ?
Dy2 O1 O2 Dy1 178.8(2) . . . . ?
Dy2 N12 C16 C73 8.0(12) . . . . ?
Dy2 N12 C32 C52 53.5(8) . . . . ?
Dy2 N12 C32 C72 -177.5(5) . . . . ?
Dy2 N8 C4 C36 -12.5(12) . . . . ?
Dy2 N8 C64 C124 15.3(10) . . . . ?
Dy2 N8 C64 C129 137.4(6) . . . . ?
Dy2 N11 C52 C32 12.1(9) . . . . ?
Dy2 N11 C52 C92 136.8(6) . . . . ?
Dy2 N11 C58 C48 -7.7(12) . . . . ?
Dy2 N10 C26 C10 -15.9(11) . . . . ?
Dy2 N10 C26 C22 167.7(7) . . . . ?
Dy2 N10 C48 C38 -167.9(8) . . . . ?
Dy2 N10 C48 C58 14.0(10) . . . . ?
Dy2 N9 C10 C26 8.6(12) . . . . ?
Dy2 N9 C124 C64 54.3(8) . . . . ?
Dy2 N9 C124 C130 179.8(6) . . . . ?
Dy2 N7 C73 C16 -15.3(11) . . . . ?
Dy2 N7 C73 C87 164.5(8) . . . . ?
N4 C1 C76 N3 2.3(14) . . . . ?
N4 C1 C76 C89 -178.7(9) . . . . ?
N4 C8 C18 C14 104.5(9) . . . . ?
N4 C8 C18 C98 -75.7(11) . . . . ?
N4 C8 C34 N5 -56.6(8) . . . . ?
N4 C8 C34 C6 174.3(7) . . . . ?
N12 C16 C73 N7 5.2(14) . . . . ?
N12 C16 C73 C87 -174.6(10) . . . . ?
N12 C32 C52 N11 -39.2(9) . . . . ?
N12 C32 C52 C92 -164.1(7) . . . . ?
N12 C32 C72 C19 83.8(11) . . . . ?
N12 C32 C72 C3 -94.7(11) . . . . ?
N2 C12 C50 C33 111.6(9) . . . . ?
N2 C12 C50 C75 -66.8(11) . . . . ?
N2 C12 C62 N1 -42.4(9) . . . . ?
N2 C12 C62 C30 -172.4(7) . . . . ?
N2 C84 C96 N3 -1.1(15) . . . . ?
N2 C84 C96 C95 -179.4(11) . . . . ?
N8 C4 C36 N7 -1.2(14) . . . . ?
N8 C4 C36 C97 178.3(9) . . . . ?
N8 C64 C124 N9 -41.5(10) . . . . ?
N8 C64 C124 C130 -168.6(8) . . . . ?
N8 C64 C129 C2 124.8(7) . . . . ?
N8 C64 C129 C65 -57.1(9) . . . . ?
N11 C52 C92 C68 117.4(9) . . . . ?
N11 C52 C92 C93 -60.0(11) . . . . ?
N10 C48 C58 N11 -4.1(13) . . . . ?
N9 C10 C26 N10 4.7(13) . . . . ?
N9 C10 C26 C22 -178.9(9) . . . . ?
N9 C124 C130 C110 -84.5(11) . . . . ?
N9 C124 C130 C113 98.3(13) . . . . ?
N6 C24 C126 N1 1.1(13) . . . . ?
N6 C24 C132 C118 0.8(15) . . . . ?
N6 C28 C54 N5 -0.8(13) . . . . ?
N6 C28 C88 C118 0.2(14) . . . . ?
C1 N4 C8 C18 19.4(12) . . . . ?
C1 N4 C8 C34 -106.7(9) . . . . ?
C1 C76 C89 C109 176.7(11) . . . . ?
C4 N8 C64 C124 -178.0(8) . . . . ?
C4 N8 C64 C129 -56.0(11) . . . . ?
C4 C36 N7 Dy2 14.5(11) . . . . ?
C4 C36 N7 C73 -179.7(9) . . . . ?
C4 C36 C97 C125 -179.0(10) . . . . ?
C6 C42 C53 C99 -2.0(16) . . . . ?
C6 C94 C67 C99 1.2(17) . . . . ?
C8 N4 C1 C76 175.5(8) . . . . ?
C8 C18 C98 C120 178.7(9) . . . . ?
C10 N9 C124 C64 -118.9(9) . . . . ?
C10 N9 C124 C130 6.6(12) . . . . ?
C12 N2 C84 C96 178.0(8) . . . . ?
C12 C50 C33 C108 -177.9(8) . . . . ?
C12 C50 C75 C37 177.6(9) . . . . ?
C14 C18 C98 C120 -1.6(14) . . . . ?
C14 C100 C49 C120 -2.2(19) . . . . ?
C16 N12 C32 C52 -121.7(9) . . . . ?
C16 N12 C32 C72 7.4(12) . . . . ?
C16 C73 C87 C125 -179.1(10) . . . . ?
C18 C8 C34 N5 176.3(7) . . . . ?
C18 C8 C34 C6 47.1(10) . . . . ?
C18 C14 C100 C49 -0.7(18) . . . . ?
C18 C98 C120 C49 -1.4(16) . . . . ?
C20 C40 C17 C29 0.5(16) . . . . ?
C20 C79 C107 C29 -2.4(19) . . . . ?
C20 B1 C61 C121 38.7(9) . . . . ?
C20 B1 C61 C123 -144.8(7) . . . . ?
C24 N6 C28 C54 -179.7(8) . . . . ?
C24 N6 C28 C88 -0.4(13) . . . . ?
N3 C76 C89 C109 -4.4(17) . . . . ?
N3 C96 C95 C109 0(2) . . . . ?
C26 N10 C48 C38 -0.7(14) . . . . ?
C26 N10 C48 C58 -178.8(8) . . . . ?
C26 C22 C44 C38 0.4(16) . . . . ?
C28 N6 C24 C126 179.7(8) . . . . ?
C28 N6 C24 C132 -0.2(13) . . . . ?
C28 C88 C118 C132 0.5(15) . . . . ?
C30 C86 C103 C83 3.5(17) . . . . ?
C30 C102 C91 C83 0.4(15) . . . . ?
C32 N12 C16 C73 -177.2(8) . . . . ?
C32 C52 C92 C68 -119.2(9) . . . . ?
C32 C52 C92 C93 63.4(11) . . . . ?
C32 C72 C19 C122 -176.6(10) . . . . ?
C32 C72 C3 C7 177.7(10) . . . . ?
C34 N5 C54 C28 -178.9(8) . . . . ?
C34 C6 C42 C53 178.4(9) . . . . ?
C34 C6 C94 C67 -178.0(9) . . . . ?
C34 C8 C18 C14 -134.1(9) . . . . ?
C34 C8 C18 C98 45.6(11) . . . . ?
C36 N7 C73 C16 178.6(8) . . . . ?
C36 N7 C73 C87 -1.6(15) . . . . ?
C36 C97 C125 C87 -0.9(17) . . . . ?
C38 C48 C58 N11 177.7(9) . . . . ?
C40 C20 C79 C107 2.7(16) . . . . ?
C40 C20 B1 C80 -8.7(13) . . . . ?
C40 C20 B1 C21 107.7(10) . . . . ?
C40 C20 B1 C61 -131.5(9) . . . . ?
C40 C17 C29 C107 0.0(18) . . . . ?
N7 C36 C97 C125 0.4(16) . . . . ?
N7 C73 C87 C125 1.1(17) . . . . ?
C42 C6 C34 N5 -60.4(11) . . . . ?
C42 C6 C34 C8 62.5(11) . . . . ?
C42 C6 C94 C67 -2.3(15) . . . . ?
C44 C22 C26 N10 -0.4(16) . . . . ?
C44 C22 C26 C10 -176.6(10) . . . . ?
C44 C38 C48 N10 0.8(16) . . . . ?
C44 C38 C48 C58 178.8(10) . . . . ?
C46 C60 C66 C74 -1.3(14) . . . . ?
C46 C60 C66 B2 178.8(9) . . . . ?
C46 C90 C106 C74 -1.8(15) . . . . ?
C48 N10 C26 C10 176.9(8) . . . . ?
C48 N10 C26 C22 0.5(13) . . . . ?
C48 C38 C44 C22 -0.6(16) . . . . ?
C50 C12 C62 N1 -167.2(7) . . . . ?
C50 C12 C62 C30 62.8(9) . . . . ?
C52 N11 C58 C48 -179.7(8) . . . . ?
C52 C32 C72 C19 -150.7(9) . . . . ?
C52 C32 C72 C3 30.9(13) . . . . ?
C52 C92 C93 C115 178.9(9) . . . . ?
C54 N5 C34 C6 -26.7(11) . . . . ?
C54 N5 C34 C8 -154.2(8) . . . . ?
C54 C28 C88 C118 179.5(9) . . . . ?
C56 C128 C51 C13 -3.0(18) . . . . ?
C56 C45 C57 C13 -2(3) . . . . ?
C58 N11 C52 C32 -176.1(8) . . . . ?
C58 N11 C52 C92 -51.4(10) . . . . ?
C60 C46 C90 C106 0.4(14) . . . . ?
C60 C66 C74 C106 -0.1(13) . . . . ?
C60 C66 B2 C56 171.5(8) . . . . ?
C60 C66 B2 C78 52.3(11) . . . . ?
C60 C66 B2 C43 -67.7(11) . . . . ?
C62 N1 C126 C24 -177.1(8) . . . . ?
C62 C12 C50 C33 -125.3(9) . . . . ?
C62 C12 C50 C75 56.3(11) . . . . ?
C62 C30 C86 C103 175.8(10) . . . . ?
C62 C30 C102 C91 -177.7(9) . . . . ?
C64 N8 C4 C36 -179.7(8) . . . . ?
C64 C124 C130 C110 38.9(13) . . . . ?
C64 C124 C130 C113 -138.3(12) . . . . ?
C64 C129 C65 C131 -178.1(8) . . . . ?
C66 C74 C106 C90 1.7(15) . . . . ?
C68 C82 C77 C115 -1.0(17) . . . . ?
C68 C92 C93 C115 1.5(16) . . . . ?
C70 C78 C39 C5 -1.3(14) . . . . ?
C70 C78 B2 C56 125.6(10) . . . . ?
C70 C78 B2 C66 -114.4(10) . . . . ?
C70 C78 B2 C43 7.2(13) . . . . ?
C70 C104 C69 C5 0.5(17) . . . . ?
C72 C32 C52 N11 -168.5(7) . . . . ?
C72 C32 C52 C92 66.5(10) . . . . ?
C72 C3 C7 C55 0(2) . . . . ?
C74 C66 B2 C56 -8.4(13) . . . . ?
C74 C66 B2 C78 -127.6(10) . . . . ?
C74 C66 B2 C43 112.4(11) . . . . ?
C76 N3 C96 C84 -178.1(9) . . . . ?
C76 N3 C96 C95 0.2(17) . . . . ?
C76 C89 C109 C95 5(2) . . . . ?
C78 C70 C104 C69 1.1(18) . . . . ?
C78 C39 C5 C69 3.0(17) . . . . ?
C80 C85 C23 C47 0.5(18) . . . . ?
C80 B1 C61 C121 -84.2(8) . . . . ?
C80 B1 C61 C123 92.3(9) . . . . ?
C82 C68 C92 C52 -178.8(8) . . . . ?
C82 C68 C92 C93 -1.4(14) . . . . ?
C82 C77 C115 C93 1.0(17) . . . . ?
C84 N2 C12 C50 -49.7(11) . . . . ?
C84 N2 C12 C62 -173.8(8) . . . . ?
C84 C96 C95 C109 178.5(12) . . . . ?
C86 C30 C62 N1 115.0(10) . . . . ?
C86 C30 C62 C12 -120.6(10) . . . . ?
C86 C30 C102 C91 0.9(15) . . . . ?
C88 C28 C54 N5 179.8(9) . . . . ?
C88 C118 C132 C24 -1.0(16) . . . . ?
C90 C46 C60 C66 1.2(15) . . . . ?
C92 C68 C82 C77 1.2(16) . . . . ?
C92 C93 C115 C77 -1.3(17) . . . . ?
C94 C6 C34 N5 115.2(10) . . . . ?
C94 C6 C34 C8 -122.0(9) . . . . ?
C94 C6 C42 C53 2.6(15) . . . . ?
C94 C67 C99 C53 -0.5(17) . . . . ?
C96 N3 C76 C1 -179.0(9) . . . . ?
C96 N3 C76 C89 2.0(15) . . . . ?
C96 C95 C109 C89 -3(2) . . . . ?
C98 C120 C49 C100 3.2(18) . . . . ?
C100 C14 C18 C8 -177.6(9) . . . . ?
C100 C14 C18 C98 2.6(15) . . . . ?
C102 C30 C62 N1 -66.4(11) . . . . ?
C102 C30 C62 C12 58.0(11) . . . . ?
C102 C30 C86 C103 -2.9(16) . . . . ?
C104 C70 C78 C39 -0.6(15) . . . . ?
C104 C70 C78 B2 175.2(10) . . . . ?
C104 C69 C5 C39 -2.5(17) . . . . ?
C108 C71 C37 C75 -0.6(18) . . . . ?
C110 C130 C113 C117 2(2) . . . . ?
C114 C9 C111 C27 -1.6(17) . . . . ?
C114 C21 C11 C27 -1.7(15) . . . . ?
C114 C21 B1 C20 -170.2(8) . . . . ?
C114 C21 B1 C80 -50.2(12) . . . . ?
C114 C21 B1 C61 70.9(11) . . . . ?
C116 C35 C41 C25 1.8(17) . . . . ?
C116 C43 C101 C25 3.5(17) . . . . ?
C116 C43 B2 C56 141.4(10) . . . . ?
C116 C43 B2 C66 18.6(15) . . . . ?
C116 C43 B2 C78 -98.7(12) . . . . ?
C122 C55 C7 C3 0(2) . . . . ?
C124 N9 C10 C26 -178.4(8) . . . . ?
C124 C64 C129 C2 -114.1(8) . . . . ?
C124 C64 C129 C65 63.9(9) . . . . ?
C124 C130 C113 C117 179.1(15) . . . . ?
C126 N1 C62 C12 -124.7(8) . . . . ?
C126 N1 C62 C30 1.5(12) . . . . ?
C126 C24 C132 C118 -179.0(9) . . . . ?
C128 C56 C45 C57 0(2) . . . . ?
C128 C56 B2 C66 55.5(12) . . . . ?
C128 C56 B2 C78 171.9(9) . . . . ?
C128 C56 B2 C43 -68.2(12) . . . . ?
C128 C51 C13 C57 1(2) . . . . ?
C130 C110 C59 C105 4(2) . . . . ?
C130 C113 C117 C105 -1(3) . . . . ?
C132 C24 C126 N1 -179.0(9) . . . . ?
C33 C50 C75 C37 -0.8(15) . . . . ?
C33 C108 C71 C37 0.2(17) . . . . ?
C67 C99 C53 C42 0.9(16) . . . . ?
C35 C116 C43 C101 -3.5(16) . . . . ?
C35 C116 C43 B2 171.3(10) . . . . ?
C35 C41 C25 C101 -1.8(18) . . . . ?
C71 C108 C33 C50 -0.2(15) . . . . ?
C71 C37 C75 C50 0.8(18) . . . . ?
C9 C114 C21 C11 4.3(15) . . . . ?
C9 C114 C21 B1 -176.1(10) . . . . ?
C73 C87 C125 C97 0.2(18) . . . . ?
C75 C50 C33 C108 0.5(14) . . . . ?
C19 C72 C3 C7 -0.8(17) . . . . ?
C19 C122 C55 C7 1(2) . . . . ?
C39 C78 B2 C56 -58.8(11) . . . . ?
C39 C78 B2 C66 61.2(11) . . . . ?
C39 C78 B2 C43 -177.2(9) . . . . ?
C79 C20 C40 C17 -1.7(14) . . . . ?
C79 C20 B1 C80 173.4(9) . . . . ?
C79 C20 B1 C21 -70.2(11) . . . . ?
C79 C20 B1 C61 50.6(11) . . . . ?
C79 C107 C29 C17 1.0(19) . . . . ?
C81 C80 C85 C23 -0.3(16) . . . . ?
C81 C80 B1 C20 72.4(12) . . . . ?
C81 C80 B1 C21 -46.0(13) . . . . ?
C81 C80 B1 C61 -166.9(9) . . . . ?
C81 C112 C47 C23 -3.2(18) . . . . ?
C41 C25 C101 C43 -1.0(19) . . . . ?
C21 C114 C9 C111 -2.8(17) . . . . ?
C21 C11 C27 C111 -2.4(18) . . . . ?
C21 B1 C61 C121 158.1(6) . . . . ?
C21 B1 C61 C123 -25.4(10) . . . . ?
C85 C80 C81 C112 -1.7(16) . . . . ?
C85 C80 B1 C20 -107.2(11) . . . . ?
C85 C80 B1 C21 134.4(10) . . . . ?
C85 C80 B1 C61 13.5(13) . . . . ?
C85 C23 C47 C112 1.3(18) . . . . ?
C43 C116 C35 C41 1.0(17) . . . . ?
C11 C21 B1 C20 9.4(13) . . . . ?
C11 C21 B1 C80 129.4(10) . . . . ?
C11 C21 B1 C61 -109.5(11) . . . . ?
C11 C27 C111 C9 4.1(17) . . . . ?
C45 C56 C128 C51 2.6(17) . . . . ?
C45 C56 B2 C66 -130.4(12) . . . . ?
C45 C56 B2 C78 -14.0(15) . . . . ?
C45 C56 B2 C43 105.9(13) . . . . ?
C91 C83 C103 C86 -2.1(18) . . . . ?
C47 C112 C81 C80 3.5(18) . . . . ?
C3 C72 C19 C122 2.0(17) . . . . ?
C97 C36 N7 Dy2 -165.0(7) . . . . ?
C97 C36 N7 C73 0.8(14) . . . . ?
C101 C43 B2 C56 -44.1(13) . . . . ?
C101 C43 B2 C66 -166.9(9) . . . . ?
C101 C43 B2 C78 75.9(12) . . . . ?
C51 C13 C57 C45 1(3) . . . . ?
C103 C83 C91 C102 0.2(17) . . . . ?
B1 C20 C40 C17 -179.7(9) . . . . ?
B1 C20 C79 C107 -179.3(10) . . . . ?
B1 C80 C81 C112 178.7(10) . . . . ?
B1 C80 C85 C23 179.3(10) . . . . ?
B1 C21 C11 C27 178.7(10) . . . . ?
B1 C61 C123 C31 -176.4(8) . . . . ?
C55 C122 C19 C72 -2(2) . . . . ?
B2 C56 C128 C51 177.3(10) . . . . ?
B2 C56 C45 C57 -174.8(15) . . . . ?
B2 C66 C74 C106 179.8(9) . . . . ?
B2 C78 C39 C5 -177.3(10) . . . . ?
B2 C43 C101 C25 -171.6(11) . . . . ?
C117 C105 C59 C110 -3(2) . . . . ?
C59 C110 C130 C124 179.6(10) . . . . ?
C59 C110 C130 C113 -3.1(18) . . . . ?
C59 C105 C117 C113 1(3) . . . . ?
C119 C15 C121 C61 0.0 . . . . ?
C15 C119 C31 C123 0.0 . . . . ?
C15 C121 C61 B1 176.6(7) . . . . ?
C15 C121 C61 C123 0.0 . . . . ?
C121 C61 C123 C31 0.0 . . . . ?
C61 C123 C31 C119 0.0 . . . . ?
C31 C119 C15 C121 0.0 . . . . ?
C63 C127 C2 C129 0.0 . . . . ?
C127 C63 C131 C65 0.0 . . . . ?
C127 C2 C129 C64 178.0(8) . . . . ?
C127 C2 C129 C65 0.0 . . . . ?
C2 C129 C65 C131 0.0 . . . . ?
C129 C64 C124 N9 -165.0(7) . . . . ?
C129 C64 C124 C130 67.9(10) . . . . ?
C129 C65 C131 C63 0.0 . . . . ?
C131 C63 C127 C2 0.0 . . . . ?

loop_
_smtbx_masks_void_nr
_smtbx_masks_void_average_x
_smtbx_masks_void_average_y
_smtbx_masks_void_average_z
_smtbx_masks_void_volume
_smtbx_masks_void_count_electrons
_smtbx_masks_void_content
1 0.295 0.166 -0.138 588.4 127.8 '6 CH3CN'
2 0.205 -0.166 0.362 588.4 128.5 '6 CH3CN'
3 -0.295 -0.334 0.638 588.4 127.5 '6 CH3CN'
4 0.005 0.263 0.289 8.9 0.0 ?
5 -0.205 0.334 0.138 588.4 128.7 '6 CH3CN'
6 -0.005 0.763 0.211 8.9 0.1 ?
7 0.495 0.737 0.789 8.9 0.1 ?
8 0.505 0.237 0.711 8.9 0.0 ?
